data_4513943
loop_
_publ_author_name
'Metters, Owen J.'
'Flynn, Stephanie R.'
'Dowds, Christiana K.'
'Sparkes, Hazel A.'
'Manners, Ian'
'Wass, Duncan F.'

_publ_section_title
;
 Catalytic Dehydrocoupling of Amine--Boranes using Cationic
 Zirconium(IV)--Phosphine Frustrated Lewis Pairs
;
_journal_issue 10
_journal_name_full 'ACS Catalysis'
_journal_page_first 6601
_journal_paper_doi 10.1021/acscatal.6b02211
_journal_volume 6
_journal_year 2016
_chemical_formula_moiety 'B C24 F20, C31 H51 B N O Zr'
_chemical_formula_sum 'C55 H51 B2 F20 N O Zr'
_chemical_formula_weight 1234.80
_chemical_name_systematic
;
 ?
;
_space_group_crystal_system monoclinic
_space_group_IT_number 14
_space_group_name_Hall '-P 2yn'
_space_group_name_H-M_alt 'P 1 21/n 1'
_symmetry_space_group_name_Hall '-P 2yn'
_symmetry_space_group_name_H-M 'P 1 21/n 1'
_atom_sites_solution_hydrogens mixed
_atom_sites_solution_primary iterative
_audit_creation_date 2014-11-04
_audit_creation_method
;
Olex2 1.2
(compiled 2014.09.19 svn.r3010 for OlexSys, GUI svn.r4874)
;
_cell_angle_alpha 90
_cell_angle_beta 94.5702(18)
_cell_angle_gamma 90
_cell_formula_units_Z 8
_cell_length_a 10.6797(4)
_cell_length_b 38.6444(13)
_cell_length_c 25.5186(10)
_cell_measurement_reflns_used 5098
_cell_measurement_temperature 100(2)
_cell_measurement_theta_max 24.43
_cell_measurement_theta_min 2.25
_cell_volume 10498.3(7)
_computing_cell_refinement 'SAINT v8.34A (Bruker, 2013)'
_computing_data_reduction 'SAINT v8.34A (Bruker, 2013)'
_computing_molecular_graphics 'Olex2 (Dolomanov et al., 2009)'
_computing_publication_material 'Olex2 (Dolomanov et al., 2009)'
_computing_structure_refinement 'ShelXL (Sheldrick, 2008)'
_computing_structure_solution
;
Superflip (Palatinus & Chapuis, 2007;Palatinus & van der Lee, 2008;
Palatinus et al., 2012)
;
_diffrn_ambient_temperature 100(2)
_diffrn_detector 'Bruker area detector'
_diffrn_detector_type 'CCD area detector'
_diffrn_measured_fraction_theta_full 0.964
_diffrn_measured_fraction_theta_max 1.000
_diffrn_measurement_device 'Bruker Apex II kappa CCDC area detector'
_diffrn_measurement_device_type 'Bruker Apex II kappa CCDC area detector'
_diffrn_measurement_method '\f and \w scans'
_diffrn_radiation_monochromator graphite
_diffrn_radiation_type MoK\a
_diffrn_radiation_wavelength 0.71073
_diffrn_reflns_av_R_equivalents 0.1128
_diffrn_reflns_av_unetI/netI 0.1028
_diffrn_reflns_Laue_measured_fraction_full 0.964
_diffrn_reflns_Laue_measured_fraction_max 1.000
_diffrn_reflns_limit_h_max 7
_diffrn_reflns_limit_h_min -13
_diffrn_reflns_limit_k_max 47
_diffrn_reflns_limit_k_min -47
_diffrn_reflns_limit_l_max 31
_diffrn_reflns_limit_l_min -31
_diffrn_reflns_number 78768
_diffrn_reflns_point_group_measured_fraction_full 0.964
_diffrn_reflns_point_group_measured_fraction_max 1.000
_diffrn_reflns_theta_full 26.000
_diffrn_reflns_theta_max 25.681
_diffrn_reflns_theta_min 1.601
_diffrn_source 'fine-focus sealed tube'
_diffrn_standards_number 0
_exptl_absorpt_coefficient_mu 0.322
_exptl_absorpt_correction_T_max 0.7454
_exptl_absorpt_correction_T_min 0.6215
_exptl_absorpt_correction_type multi-scan
_exptl_absorpt_process_details
;
SADABS-2014/4 (Bruker,2014) was used for absorption correction.
wR2(int) was 0.0728 before and 0.0601 after correction.
The Ratio of minimum to maximum transmission is 0.8338.
The \l/2 correction factor is 0.00150.
;
_exptl_crystal_colour yellow
_exptl_crystal_colour_primary yellow
_exptl_crystal_density_diffrn 1.562
_exptl_crystal_description block
_exptl_crystal_F_000 5008
_exptl_crystal_size_max 0.33
_exptl_crystal_size_mid 0.26
_exptl_crystal_size_min 0.21
_refine_diff_density_max 0.452
_refine_diff_density_min -0.691
_refine_diff_density_rms 0.090
_refine_ls_extinction_method none
_refine_ls_goodness_of_fit_ref 0.994
_refine_ls_hydrogen_treatment mixed
_refine_ls_matrix_type full
_refine_ls_number_parameters 1489
_refine_ls_number_reflns 19906
_refine_ls_number_restraints 0
_refine_ls_restrained_S_all 0.994
_refine_ls_R_factor_all 0.1218
_refine_ls_R_factor_gt 0.0492
_refine_ls_shift/su_max 0.002
_refine_ls_shift/su_mean 0.000
_refine_ls_structure_factor_coef Fsqd
_refine_ls_weighting_details 'w=1/[\s^2^(Fo^2^)+(0.0345P)^2^+2.5892P] where P=(Fo^2^+2Fc^2^)/3'
_refine_ls_weighting_scheme calc
_refine_ls_wR_factor_gt 0.0867
_refine_ls_wR_factor_ref 0.1109
_reflns_Friedel_coverage 0.000
_reflns_number_gt 11280
_reflns_number_total 19906
_reflns_threshold_expression 'I > 2\s(I)'
_cod_data_source_file cs6b02211_si_002.cif
_cod_data_source_block 20
_cod_depositor_comments 'Adding full bibliography for 4513943--4513945.cif.'
_cod_database_code 4513943
_shelxl_version_number 2013-4
_shelx_space_group_comment
;
The symmetry employed for this shelxl refinement is uniquely defined
by the following loop, which should always be used as a source of
symmetry information in preference to the above space-group names.
They are only intended as comments.
;
_olex2_refinement_description
;
1. Fixed Uiso
 At 1.2 times of:
  All B(H,H,H) groups, All C(H) groups, All N(H) groups
 At 1.5 times of:
  All C(H,H,H) groups
2.a Ternary CH refined with riding coordinates:
 N1(H1), N2(H2)
2.b Aromatic/amide H refined with riding coordinates:
 C23(H23), C25(H25), C54(H54), C56(H56)
2.c Idealised Me refined as rotating group:
 C6(H6A,H6B,H6C), C7(H7A,H7B,H7C), C8(H8A,H8B,H8C), C9(H9A,H9B,H9C), C10(H10A,
 H10B,H10C), C16(H16A,H16B,H16C), C17(H17A,H17B,H17C), C18(H18A,H18B,H18C),
 C19(H19A,H19B,H19C), C20(H20A,H20B,H20C), C27(H27A,H27B,H27C), C28(H28A,H28B,
 H28C), C29(H29A,H29B,H29C), C30(H30A,H30B,H30C), C31(H31A,H31B,H31C), C37(H37A,
 H37B,H37C), C38(H38A,H38B,H38C), C39(H39A,H39B,H39C), C40(H40A,H40B,H40C),
 C41(H41A,H41B,H41C), C47(H47A,H47B,H47C), C48(H48A,H48B,H48C), C49(H49A,H49B,
 H49C), C50(H50A,H50B,H50C), C51(H51A,H51B,H51C), C58(H58A,H58B,H58C), C59(H59A,
 H59B,H59C), C60(H60A,H60B,H60C), C61(H61A,H61B,H61C), C62(H62A,H62B,H62C)
;
_olex2_submission_special_instructions 'No special instructions were received'

loop_
_space_group_symop_operation_xyz
'x, y, z'
'-x+1/2, y+1/2, -z+1/2'
'-x, -y, -z'
'x-1/2, -y-1/2, z-1/2'

loop_
_atom_site_label
_atom_site_type_symbol
_atom_site_fract_x
_atom_site_fract_y
_atom_site_fract_z
_atom_site_U_iso_or_equiv
_atom_site_adp_type
_atom_site_occupancy
_atom_site_site_symmetry_order
_atom_site_calc_flag
_atom_site_refinement_flags_posn
F1 F 0.2263(2) 0.38668(6) 0.24131(10) 0.0221(6) Uani 1 1 d .
F2 F 0.1158(2) 0.32948(6) 0.20078(11) 0.0332(7) Uani 1 1 d .
F3 F 0.2425(3) 0.28631(6) 0.13905(11) 0.0391(7) Uani 1 1 d .
F4 F 0.4821(3) 0.30233(6) 0.11791(10) 0.0354(7) Uani 1 1 d .
F5 F 0.5939(2) 0.35835(6) 0.15783(9) 0.0235(6) Uani 1 1 d .
F6 F 0.4674(2) 0.42508(6) 0.11572(9) 0.0196(6) Uani 1 1 d .
F7 F 0.3177(2) 0.46744(6) 0.05651(10) 0.0267(6) Uani 1 1 d .
F8 F 0.1424(2) 0.50656(6) 0.10051(10) 0.0295(6) Uani 1 1 d .
F9 F 0.1248(2) 0.50400(6) 0.20631(10) 0.0261(6) Uani 1 1 d .
F10 F 0.2700(2) 0.46213(6) 0.26638(9) 0.0213(6) Uani 1 1 d .
F11 F 0.5290(2) 0.47387(5) 0.28966(9) 0.0188(6) Uani 1 1 d .
F12 F 0.5315(2) 0.48062(6) 0.39450(9) 0.0241(6) Uani 1 1 d .
F13 F 0.4810(2) 0.42563(6) 0.45529(9) 0.0237(6) Uani 1 1 d .
F14 F 0.4315(2) 0.36286(6) 0.40964(9) 0.0205(6) Uani 1 1 d .
F15 F 0.4263(2) 0.35525(5) 0.30661(9) 0.0156(5) Uani 1 1 d .
F16 F 0.6709(2) 0.36642(5) 0.26164(9) 0.0171(5) Uani 1 1 d .
F17 F 0.9181(2) 0.37422(6) 0.25859(10) 0.0224(6) Uani 1 1 d .
F18 F 1.0124(2) 0.43145(6) 0.21272(10) 0.0268(6) Uani 1 1 d .
F19 F 0.8511(2) 0.47977(6) 0.16881(10) 0.0235(6) Uani 1 1 d .
F20 F 0.6070(2) 0.47423(5) 0.17490(10) 0.0202(6) Uani 1 1 d .
C63 C 0.4165(4) 0.37613(10) 0.20221(16) 0.0157(10) Uani 1 1 d .
C64 C 0.2937(4) 0.36629(10) 0.21048(17) 0.0180(10) Uani 1 1 d .
C65 C 0.2345(4) 0.33693(11) 0.19029(18) 0.0234(11) Uani 1 1 d .
C66 C 0.2981(5) 0.31517(11) 0.15914(18) 0.0257(11) Uani 1 1 d .
C67 C 0.4188(5) 0.32338(11) 0.14884(18) 0.0246(11) Uani 1 1 d .
C68 C 0.4741(4) 0.35273(10) 0.17007(17) 0.0183(10) Uani 1 1 d .
C69 C 0.3804(4) 0.44164(10) 0.19487(16) 0.0121(9) Uani 1 1 d .
C70 C 0.3841(4) 0.44455(10) 0.14074(17) 0.0173(10) Uani 1 1 d .
C71 C 0.3083(4) 0.46582(10) 0.10894(17) 0.0191(10) Uani 1 1 d .
C72 C 0.2201(4) 0.48567(10) 0.13142(17) 0.0182(10) Uani 1 1 d .
C73 C 0.2109(4) 0.48442(10) 0.18452(18) 0.0195(10) Uani 1 1 d .
C74 C 0.2898(4) 0.46244(10) 0.21455(16) 0.0153(9) Uani 1 1 d .
C75 C 0.4694(4) 0.41493(10) 0.29159(16) 0.0115(9) Uani 1 1 d .
C76 C 0.4989(4) 0.44573(10) 0.31790(17) 0.0163(10) Uani 1 1 d .
C77 C 0.5034(4) 0.44989(10) 0.37149(17) 0.0171(10) Uani 1 1 d .
C78 C 0.4785(4) 0.42218(11) 0.40275(16) 0.0166(10) Uani 1 1 d .
C79 C 0.4521(4) 0.39060(10) 0.37945(16) 0.0151(10) Uani 1 1 d .
C80 C 0.4485(4) 0.38772(10) 0.32511(16) 0.0135(9) Uani 1 1 d .
C81 C 0.6238(4) 0.41941(10) 0.21815(16) 0.0143(9) Uani 1 1 d .
C82 C 0.7112(4) 0.39533(10) 0.23843(16) 0.0130(9) Uani 1 1 d .
C83 C 0.8394(4) 0.39896(10) 0.23725(16) 0.0163(10) Uani 1 1 d .
C84 C 0.8870(4) 0.42744(10) 0.21430(16) 0.0155(10) Uani 1 1 d .
C85 C 0.8056(4) 0.45183(10) 0.19298(17) 0.0178(10) Uani 1 1 d .
C86 C 0.6774(4) 0.44803(10) 0.19570(16) 0.0141(9) Uani 1 1 d .
B3 B 0.4729(4) 0.41280(12) 0.22674(19) 0.0143(11) Uani 1 1 d .
F21 F 0.4747(2) 0.53301(5) 0.20925(9) 0.0195(6) Uani 1 1 d .
F22 F 0.4732(2) 0.52777(6) 0.10437(10) 0.0273(6) Uani 1 1 d .
F23 F 0.5254(2) 0.58398(6) 0.04550(9) 0.0266(6) Uani 1 1 d .
F24 F 0.5692(2) 0.64622(6) 0.09379(9) 0.0223(6) Uani 1 1 d .
F25 F 0.5761(2) 0.65177(6) 0.19684(9) 0.0187(6) Uani 1 1 d .
F26 F 0.7815(2) 0.61710(6) 0.26103(9) 0.0198(6) Uani 1 1 d .
F27 F 0.8982(2) 0.67275(6) 0.30229(10) 0.0268(6) Uani 1 1 d .
F28 F 0.7754(2) 0.71731(6) 0.36380(10) 0.0302(7) Uani 1 1 d .
F29 F 0.5347(2) 0.70285(6) 0.38532(10) 0.0312(7) Uani 1 1 d .
F30 F 0.4183(2) 0.64730(6) 0.34653(9) 0.0201(6) Uani 1 1 d .
F31 F 0.3392(2) 0.64075(6) 0.24343(9) 0.0182(5) Uani 1 1 d .
F32 F 0.0914(2) 0.63264(6) 0.24186(9) 0.0221(6) Uani 1 1 d .
F33 F -0.0068(2) 0.57332(6) 0.27975(10) 0.0224(6) Uani 1 1 d .
F34 F 0.1505(2) 0.52437(6) 0.32484(10) 0.0237(6) Uani 1 1 d .
F35 F 0.3961(2) 0.53078(6) 0.32370(9) 0.0196(6) Uani 1 1 d .
F36 F 0.5438(2) 0.57602(6) 0.38421(9) 0.0175(5) Uani 1 1 d .
F37 F 0.7052(2) 0.53421(6) 0.43944(9) 0.0235(6) Uani 1 1 d .
F38 F 0.8823(2) 0.49867(6) 0.39020(10) 0.0258(6) Uani 1 1 d .
F39 F 0.8867(2) 0.50300(6) 0.28431(10) 0.0235(6) Uani 1 1 d .
F40 F 0.7331(2) 0.54504(6) 0.22890(9) 0.0197(6) Uani 1 1 d .
C87 C 0.5339(4) 0.59192(10) 0.20969(16) 0.0127(9) Uani 1 1 d .
C88 C 0.5029(4) 0.56152(10) 0.18200(16) 0.0132(9) Uani 1 1 d .
C89 C 0.4999(4) 0.55815(10) 0.12787(16) 0.0160(10) Uani 1 1 d .
C90 C 0.5251(4) 0.58685(11) 0.09810(17) 0.0191(10) Uani 1 1 d .
C91 C 0.5496(4) 0.61773(11) 0.12282(17) 0.0170(10) Uani 1 1 d .
C92 C 0.5525(4) 0.61985(10) 0.17683(17) 0.0149(9) Uani 1 1 d .
C93 C 0.5929(4) 0.62880(10) 0.30038(16) 0.0141(9) Uani 1 1 d .
C94 C 0.7165(4) 0.63773(10) 0.29232(16) 0.0173(10) Uani 1 1 d .
C95 C 0.7783(4) 0.66629(11) 0.31266(17) 0.0183(10) Uani 1 1 d .
C96 C 0.7173(4) 0.68866(10) 0.34403(17) 0.0200(10) Uani 1 1 d .
C97 C 0.5963(4) 0.68142(10) 0.35424(16) 0.0184(10) Uani 1 1 d .
C98 C 0.5374(4) 0.65212(10) 0.33282(16) 0.0150(10) Uani 1 1 d .
C99 C 0.3832(4) 0.58647(10) 0.28359(16) 0.0130(9) Uani 1 1 d .
C100 C 0.2965(4) 0.61122(10) 0.26386(16) 0.0147(9) Uani 1 1 d .
C101 C 0.1685(4) 0.60760(10) 0.26289(16) 0.0147(9) Uani 1 1 d .
C102 C 0.1183(4) 0.57801(10) 0.28211(16) 0.0156(10) Uani 1 1 d .
C103 C 0.1986(4) 0.55314(10) 0.30360(16) 0.0153(10) Uani 1 1 d .
C104 C 0.3264(4) 0.55759(10) 0.30362(16) 0.0144(9) Uani 1 1 d .
C105 C 0.6273(4) 0.56275(10) 0.30322(16) 0.0130(9) Uani 1 1 d .
C106 C 0.6280(4) 0.55818(10) 0.35745(16) 0.0134(9) Uani 1 1 d .
C107 C 0.7095(4) 0.53706(10) 0.38684(16) 0.0151(9) Uani 1 1 d .
C108 C 0.7975(4) 0.51872(10) 0.36150(18) 0.0182(10) Uani 1 1 d .
C109 C 0.8003(4) 0.52138(10) 0.30882(18) 0.0167(10) Uani 1 1 d .
C110 C 0.7177(4) 0.54330(10) 0.28081(16) 0.0154(10) Uani 1 1 d .
B4 B 0.5329(4) 0.59250(12) 0.27468(19) 0.0137(11) Uani 1 1 d .
Zr1 Zr 0.94500(4) 0.35703(2) 0.47954(2) 0.01192(10) Uani 1 1 d .
O1 O 0.9754(2) 0.32101(7) 0.42757(11) 0.0145(6) Uani 1 1 d .
N1 N 1.0792(3) 0.44152(8) 0.41109(13) 0.0159(8) Uani 1 1 d .
H1 H 0.9894 0.4471 0.4072 0.019 Uiso 1 1 calc R
C1 C 1.1409(4) 0.35734(10) 0.54568(16) 0.0148(9) Uani 1 1 d .
C2 C 1.1197(4) 0.32299(11) 0.52965(16) 0.0176(10) Uani 1 1 d .
C3 C 1.0065(4) 0.31169(10) 0.54889(17) 0.0206(10) Uani 1 1 d .
C4 C 0.9573(4) 0.33938(11) 0.57741(16) 0.0181(10) Uani 1 1 d .
C5 C 1.0375(4) 0.36830(10) 0.57363(16) 0.0167(9) Uani 1 1 d .
C6 C 1.2621(4) 0.37695(11) 0.54345(17) 0.0243(11) Uani 1 1 d .
H6A H 1.3055 0.3687 0.5144 0.036 Uiso 1 1 calc GR
H6B H 1.3136 0.3734 0.5756 0.036 Uiso 1 1 calc GR
H6C H 1.2443 0.4012 0.5390 0.036 Uiso 1 1 calc GR
C7 C 1.2085(4) 0.30072(11) 0.50151(17) 0.0250(11) Uani 1 1 d .
H7A H 1.1612 0.2850 0.4785 0.037 Uiso 1 1 calc GR
H7B H 1.2610 0.2878 0.5268 0.037 Uiso 1 1 calc GR
H7C H 1.2598 0.3151 0.4813 0.037 Uiso 1 1 calc GR
C8 C 0.9610(4) 0.27486(11) 0.55049(19) 0.0342(12) Uani 1 1 d .
H8A H 0.8709 0.2746 0.5484 0.051 Uiso 1 1 calc GR
H8B H 0.9933 0.2642 0.5828 0.051 Uiso 1 1 calc GR
H8C H 0.9900 0.2623 0.5213 0.051 Uiso 1 1 calc GR
C9 C 0.8573(4) 0.33503(12) 0.61563(17) 0.0298(12) Uani 1 1 d .
H9A H 0.8372 0.3572 0.6297 0.045 Uiso 1 1 calc GR
H9B H 0.8879 0.3200 0.6437 0.045 Uiso 1 1 calc GR
H9C H 0.7833 0.3251 0.5977 0.045 Uiso 1 1 calc GR
C10 C 1.0320(4) 0.40234(11) 0.60179(17) 0.0255(11) Uani 1 1 d .
H10A H 1.0470 0.4208 0.5779 0.038 Uiso 1 1 calc GR
H10B H 1.0950 0.4028 0.6308 0.038 Uiso 1 1 calc GR
H10C H 0.9505 0.4051 0.6146 0.038 Uiso 1 1 calc GR
C11 C 0.7841(4) 0.39122(10) 0.42035(17) 0.0151(9) Uani 1 1 d .
C12 C 0.7368(4) 0.35718(10) 0.42386(17) 0.0153(10) Uani 1 1 d .
C13 C 0.7098(4) 0.35138(10) 0.47738(17) 0.0159(10) Uani 1 1 d .
C14 C 0.7347(4) 0.38292(11) 0.50534(17) 0.0186(10) Uani 1 1 d .
C15 C 0.7828(4) 0.40698(10) 0.47106(16) 0.0141(9) Uani 1 1 d .
C16 C 0.8041(4) 0.40826(11) 0.36911(16) 0.0183(10) Uani 1 1 d .
H16A H 0.8205 0.4324 0.3748 0.027 Uiso 1 1 calc GR
H16B H 0.7302 0.4055 0.3455 0.027 Uiso 1 1 calc GR
H16C H 0.8744 0.3977 0.3541 0.027 Uiso 1 1 calc GR
C17 C 0.7119(4) 0.33329(11) 0.37824(18) 0.0236(11) Uani 1 1 d .
H17A H 0.7848 0.3322 0.3585 0.035 Uiso 1 1 calc GR
H17B H 0.6417 0.3417 0.3560 0.035 Uiso 1 1 calc GR
H17C H 0.6934 0.3106 0.3908 0.035 Uiso 1 1 calc GR
C18 C 0.6360(4) 0.32097(11) 0.49541(19) 0.0265(11) Uani 1 1 d .
H18A H 0.6381 0.3025 0.4703 0.040 Uiso 1 1 calc GR
H18B H 0.5505 0.3278 0.4985 0.040 Uiso 1 1 calc GR
H18C H 0.6723 0.3132 0.5290 0.040 Uiso 1 1 calc GR
C19 C 0.6839(4) 0.39276(12) 0.55638(17) 0.0283(12) Uani 1 1 d .
H19A H 0.6580 0.3723 0.5739 0.043 Uiso 1 1 calc GR
H19B H 0.6131 0.4079 0.5496 0.043 Uiso 1 1 calc GR
H19C H 0.7479 0.4044 0.5782 0.043 Uiso 1 1 calc GR
C20 C 0.8041(4) 0.44446(10) 0.48428(17) 0.0214(10) Uani 1 1 d .
H20A H 0.8490 0.4464 0.5183 0.032 Uiso 1 1 calc GR
H20B H 0.7246 0.4560 0.4847 0.032 Uiso 1 1 calc GR
H20C H 0.8523 0.4550 0.4584 0.032 Uiso 1 1 calc GR
C21 C 0.9955(4) 0.29693(10) 0.38929(16) 0.0147(9) Uani 1 1 d .
C22 C 1.0804(4) 0.30487(10) 0.35177(17) 0.0169(10) Uani 1 1 d .
C23 C 1.0979(4) 0.28123(11) 0.31238(17) 0.0229(11) Uani 1 1 d .
H23 H 1.1547 0.2865 0.2878 0.028 Uiso 1 1 calc R
C24 C 1.0336(4) 0.24983(11) 0.30811(17) 0.0244(11) Uani 1 1 d .
C25 C 0.9521(4) 0.24263(10) 0.34591(17) 0.0218(11) Uani 1 1 d .
H25 H 0.9092 0.2217 0.3441 0.026 Uiso 1 1 calc R
C26 C 0.9311(4) 0.26537(10) 0.38683(17) 0.0173(10) Uani 1 1 d .
C27 C 1.1493(4) 0.33866(11) 0.35325(18) 0.0274(12) Uani 1 1 d .
H27A H 1.0913 0.3570 0.3440 0.041 Uiso 1 1 calc GR
H27B H 1.2129 0.3380 0.3287 0.041 Uiso 1 1 calc GR
H27C H 1.1879 0.3425 0.3880 0.041 Uiso 1 1 calc GR
C28 C 1.0514(5) 0.22592(12) 0.26237(19) 0.0405(14) Uani 1 1 d .
H28A H 1.0302 0.2380 0.2300 0.061 Uiso 1 1 calc GR
H28B H 0.9978 0.2061 0.2644 0.061 Uiso 1 1 calc GR
H28C H 1.1374 0.2185 0.2637 0.061 Uiso 1 1 calc GR
C29 C 0.8372(4) 0.25515(11) 0.42556(17) 0.0241(11) Uani 1 1 d .
H29A H 0.8679 0.2353 0.4453 0.036 Uiso 1 1 calc GR
H29B H 0.7582 0.2496 0.4068 0.036 Uiso 1 1 calc GR
H29C H 0.8259 0.2740 0.4492 0.036 Uiso 1 1 calc GR
C30 C 1.1458(4) 0.47044(10) 0.44070(18) 0.0259(11) Uani 1 1 d .
H30A H 1.2337 0.4651 0.4463 0.039 Uiso 1 1 calc GR
H30B H 1.1113 0.4733 0.4740 0.039 Uiso 1 1 calc GR
H30C H 1.1353 0.4915 0.4208 0.039 Uiso 1 1 calc GR
C31 C 1.1250(4) 0.43886(11) 0.35726(17) 0.0219(11) Uani 1 1 d .
H31A H 1.1102 0.4604 0.3390 0.033 Uiso 1 1 calc GR
H31B H 1.0807 0.4206 0.3381 0.033 Uiso 1 1 calc GR
H31C H 1.2133 0.4339 0.3602 0.033 Uiso 1 1 calc GR
B1 B 1.0959(5) 0.40630(13) 0.4429(2) 0.0192(12) Uani 1 1 d .
H1A H 1.202(4) 0.4004(9) 0.4504(16) 0.023 Uiso 1 1 d R
H1B H 1.041(4) 0.3856(10) 0.4228(16) 0.023 Uiso 1 1 d R
H1C H 1.056(3) 0.4108(9) 0.4823(16) 0.023 Uiso 1 1 d R
Zr2 Zr 0.56003(4) 0.84853(2) 0.52347(2) 0.01233(10) Uani 1 1 d .
O2 O 0.5153(2) 0.81458(6) 0.57653(11) 0.0142(6) Uani 1 1 d .
N2 N 0.4328(3) 0.93656(8) 0.58495(14) 0.0168(8) Uani 1 1 d .
H2 H 0.5229 0.9411 0.5919 0.020 Uiso 1 1 calc R
C32 C 0.3570(4) 0.83161(10) 0.47042(16) 0.0164(10) Uani 1 1 d .
C33 C 0.4413(4) 0.80414(10) 0.46463(15) 0.0152(9) Uani 1 1 d .
C34 C 0.5410(4) 0.81568(11) 0.43648(16) 0.0188(10) Uani 1 1 d .
C35 C 0.5171(4) 0.85119(10) 0.42286(16) 0.0165(10) Uani 1 1 d .
C36 C 0.4024(4) 0.86060(10) 0.44298(16) 0.0171(10) Uani 1 1 d .
C37 C 0.2335(4) 0.82890(11) 0.49478(17) 0.0258(11) Uani 1 1 d .
H37A H 0.2475 0.8200 0.5299 0.039 Uiso 1 1 calc GR
H37B H 0.1786 0.8136 0.4742 0.039 Uiso 1 1 calc GR
H37C H 0.1955 0.8514 0.4958 0.039 Uiso 1 1 calc GR
C38 C 0.4155(4) 0.76743(10) 0.48062(17) 0.0219(10) Uani 1 1 d .
H38A H 0.4899 0.7537 0.4785 0.033 Uiso 1 1 calc GR
H38B H 0.3488 0.7580 0.4575 0.033 Uiso 1 1 calc GR
H38C H 0.3912 0.7672 0.5160 0.033 Uiso 1 1 calc GR
C39 C 0.6358(4) 0.79261(11) 0.41298(18) 0.0274(11) Uani 1 1 d .
H39A H 0.7082 0.8060 0.4059 0.041 Uiso 1 1 calc GR
H39B H 0.5990 0.7827 0.3808 0.041 Uiso 1 1 calc GR
H39C H 0.6604 0.7744 0.4373 0.041 Uiso 1 1 calc GR
C40 C 0.5783(4) 0.87228(11) 0.38301(17) 0.0295(12) Uani 1 1 d .
H40A H 0.6027 0.8943 0.3979 0.044 Uiso 1 1 calc GR
H40B H 0.5203 0.8757 0.3528 0.044 Uiso 1 1 calc GR
H40C H 0.6513 0.8604 0.3727 0.044 Uiso 1 1 calc GR
C41 C 0.3330(4) 0.89337(11) 0.42821(18) 0.0283(11) Uani 1 1 d .
H41A H 0.2699 0.8974 0.4523 0.042 Uiso 1 1 calc GR
H41B H 0.2938 0.8913 0.3932 0.042 Uiso 1 1 calc GR
H41C H 0.3909 0.9124 0.4297 0.042 Uiso 1 1 calc GR
C42 C 0.7232(4) 0.88113(10) 0.58273(16) 0.0138(9) Uani 1 1 d .
C43 C 0.7604(4) 0.84611(10) 0.58490(16) 0.0140(9) Uani 1 1 d .
C44 C 0.7935(4) 0.83640(10) 0.53416(17) 0.0166(10) Uani 1 1 d .
C45 C 0.7835(4) 0.86611(11) 0.50133(16) 0.0183(10) Uani 1 1 d .
C46 C 0.7374(4) 0.89382(10) 0.53055(17) 0.0165(10) Uani 1 1 d .
C47 C 0.7006(4) 0.90234(10) 0.63047(16) 0.0166(10) Uani 1 1 d .
H47A H 0.6892 0.9262 0.6205 0.025 Uiso 1 1 calc GR
H47B H 0.7716 0.9003 0.6558 0.025 Uiso 1 1 calc GR
H47C H 0.6267 0.8941 0.6455 0.025 Uiso 1 1 calc GR
C48 C 0.7718(4) 0.82454(10) 0.63350(16) 0.0192(10) Uani 1 1 d .
H48A H 0.7068 0.8308 0.6556 0.029 Uiso 1 1 calc GR
H48B H 0.8524 0.8284 0.6520 0.029 Uiso 1 1 calc GR
H48C H 0.7634 0.8005 0.6241 0.029 Uiso 1 1 calc GR
C49 C 0.8641(4) 0.80383(10) 0.52206(18) 0.0238(11) Uani 1 1 d .
H49A H 0.8487 0.7863 0.5475 0.036 Uiso 1 1 calc GR
H49B H 0.9524 0.8087 0.5235 0.036 Uiso 1 1 calc GR
H49C H 0.8359 0.7958 0.4875 0.036 Uiso 1 1 calc GR
C50 C 0.8460(4) 0.86960(11) 0.45131(17) 0.0250(11) Uani 1 1 d .
H50A H 0.8342 0.8487 0.4312 0.038 Uiso 1 1 calc GR
H50B H 0.9342 0.8736 0.4592 0.038 Uiso 1 1 calc GR
H50C H 0.8099 0.8887 0.4314 0.038 Uiso 1 1 calc GR
C51 C 0.7246(4) 0.93065(10) 0.51177(17) 0.0227(11) Uani 1 1 d .
H51A H 0.6824 0.9311 0.4771 0.034 Uiso 1 1 calc GR
H51B H 0.8064 0.9408 0.5109 0.034 Uiso 1 1 calc GR
H51C H 0.6767 0.9436 0.5353 0.034 Uiso 1 1 calc GR
C52 C 0.4906(4) 0.79121(10) 0.61465(16) 0.0152(9) Uani 1 1 d .
C53 C 0.4106(4) 0.80155(10) 0.65342(16) 0.0156(10) Uani 1 1 d .
C54 C 0.3854(4) 0.77793(11) 0.69183(17) 0.0228(11) Uani 1 1 d .
H54 H 0.3326 0.7846 0.7173 0.027 Uiso 1 1 calc R
C55 C 0.4347(4) 0.74479(11) 0.69440(17) 0.0259(11) Uani 1 1 d .
C56 C 0.5140(4) 0.73573(11) 0.65657(17) 0.0225(11) Uani 1 1 d .
H56 H 0.5491 0.7137 0.6577 0.027 Uiso 1 1 calc R
C57 C 0.5438(4) 0.75835(10) 0.61650(16) 0.0172(10) Uani 1 1 d .
C58 C 0.3585(4) 0.83750(10) 0.65343(17) 0.0199(10) Uani 1 1 d .
H58A H 0.4261 0.8538 0.6588 0.030 Uiso 1 1 calc GR
H58B H 0.3034 0.8397 0.6812 0.030 Uiso 1 1 calc GR
H58C H 0.3124 0.8420 0.6203 0.030 Uiso 1 1 calc GR
C59 C 0.4027(5) 0.71966(12) 0.73732(19) 0.0438(15) Uani 1 1 d .
H59A H 0.4082 0.7314 0.7706 0.066 Uiso 1 1 calc GR
H59B H 0.4608 0.7007 0.7388 0.066 Uiso 1 1 calc GR
H59C H 0.3189 0.7111 0.7297 0.066 Uiso 1 1 calc GR
C60 C 0.6332(4) 0.74615(11) 0.57801(17) 0.0234(11) Uani 1 1 d .
H60A H 0.6400 0.7634 0.5514 0.035 Uiso 1 1 calc GR
H60B H 0.6025 0.7250 0.5620 0.035 Uiso 1 1 calc GR
H60C H 0.7143 0.7422 0.5960 0.035 Uiso 1 1 calc GR
C61 C 0.3775(4) 0.96549(11) 0.55267(19) 0.0290(12) Uani 1 1 d .
H61A H 0.2895 0.9613 0.5444 0.043 Uiso 1 1 calc GR
H61B H 0.4188 0.9672 0.5207 0.043 Uiso 1 1 calc GR
H61C H 0.3884 0.9867 0.5720 0.043 Uiso 1 1 calc GR
C62 C 0.3756(4) 0.93537(11) 0.63668(17) 0.0249(11) Uani 1 1 d .
H62A H 0.3887 0.9572 0.6544 0.037 Uiso 1 1 calc GR
H62B H 0.4145 0.9173 0.6580 0.037 Uiso 1 1 calc GR
H62C H 0.2872 0.9309 0.6308 0.037 Uiso 1 1 calc GR
B2 B 0.4168(5) 0.90117(13) 0.5533(2) 0.0192(12) Uani 1 1 d .
H2A H 0.311(4) 0.8992(9) 0.5425(16) 0.023 Uiso 1 1 d R
H2B H 0.456(3) 0.8794(10) 0.5772(16) 0.023 Uiso 1 1 d R
H2C H 0.478(3) 0.8987(9) 0.5163(16) 0.023 Uiso 1 1 d R

loop_
_atom_site_aniso_label
_atom_site_aniso_U_11
_atom_site_aniso_U_22
_atom_site_aniso_U_33
_atom_site_aniso_U_23
_atom_site_aniso_U_13
_atom_site_aniso_U_12
F1 0.0146(14) 0.0241(14) 0.0279(16) 0.0042(11) 0.0026(12) 0.0001(11)
F2 0.0221(16) 0.0317(16) 0.0441(19) 0.0131(13) -0.0076(13) -0.0140(12)
F3 0.055(2) 0.0217(15) 0.0378(18) 0.0010(13) -0.0160(15) -0.0145(13)
F4 0.057(2) 0.0229(15) 0.0266(16) -0.0117(12) 0.0026(14) -0.0003(13)
F5 0.0270(16) 0.0250(14) 0.0195(14) -0.0042(11) 0.0087(12) -0.0023(11)
F6 0.0225(15) 0.0231(14) 0.0133(13) 0.0009(10) 0.0027(11) 0.0037(11)
F7 0.0360(16) 0.0276(15) 0.0154(14) 0.0059(11) -0.0048(12) -0.0027(12)
F8 0.0332(16) 0.0224(14) 0.0301(16) 0.0084(12) -0.0146(13) 0.0051(12)
F9 0.0169(14) 0.0249(14) 0.0359(16) -0.0032(12) -0.0020(12) 0.0079(11)
F10 0.0175(14) 0.0275(14) 0.0193(14) 0.0006(11) 0.0038(11) 0.0051(11)
F11 0.0214(14) 0.0171(13) 0.0182(14) 0.0008(10) 0.0035(11) -0.0001(10)
F12 0.0296(16) 0.0225(14) 0.0201(15) -0.0057(11) 0.0012(12) -0.0051(11)
F13 0.0253(15) 0.0339(15) 0.0118(14) -0.0018(11) 0.0006(11) 0.0004(11)
F14 0.0210(14) 0.0243(14) 0.0163(14) 0.0090(11) 0.0031(11) -0.0019(11)
F15 0.0174(14) 0.0136(13) 0.0156(13) 0.0031(10) 0.0006(11) -0.0004(10)
F16 0.0206(14) 0.0167(13) 0.0145(13) 0.0046(10) 0.0053(11) 0.0020(10)
F17 0.0157(14) 0.0256(14) 0.0257(15) 0.0032(11) 0.0001(12) 0.0087(11)
F18 0.0163(15) 0.0307(15) 0.0339(17) -0.0011(12) 0.0047(12) -0.0002(11)
F19 0.0207(15) 0.0188(13) 0.0318(16) 0.0032(11) 0.0065(12) -0.0063(11)
F20 0.0173(14) 0.0136(13) 0.0300(15) 0.0091(11) 0.0029(12) 0.0011(10)
C63 0.018(3) 0.017(2) 0.011(2) 0.0067(18) -0.0054(19) -0.0012(18)
C64 0.016(3) 0.018(2) 0.018(2) 0.0035(19) -0.007(2) 0.0021(19)
C65 0.019(3) 0.025(3) 0.025(3) 0.010(2) -0.008(2) -0.005(2)
C66 0.040(3) 0.015(2) 0.020(3) 0.0041(19) -0.012(2) -0.007(2)
C67 0.037(3) 0.019(2) 0.017(3) -0.003(2) 0.002(2) 0.001(2)
C68 0.018(3) 0.022(3) 0.015(2) 0.0030(19) -0.001(2) -0.0001(19)
C69 0.006(2) 0.012(2) 0.017(2) 0.0017(17) 0.0016(18) -0.0040(16)
C70 0.019(3) 0.016(2) 0.017(2) 0.0014(18) 0.004(2) -0.0036(19)
C71 0.023(3) 0.018(2) 0.016(2) 0.0013(19) -0.003(2) -0.0074(19)
C72 0.020(3) 0.012(2) 0.022(3) 0.0049(18) -0.010(2) -0.0016(18)
C73 0.010(2) 0.014(2) 0.034(3) -0.002(2) 0.002(2) 0.0014(18)
C74 0.015(2) 0.019(2) 0.012(2) 0.0010(18) 0.0013(19) -0.0051(18)
C75 0.005(2) 0.016(2) 0.014(2) 0.0019(17) 0.0033(18) 0.0018(17)
C76 0.009(2) 0.018(2) 0.022(3) 0.0053(19) 0.005(2) 0.0032(18)
C77 0.015(2) 0.017(2) 0.019(3) -0.0049(19) 0.002(2) 0.0013(18)
C78 0.012(2) 0.029(3) 0.008(2) -0.0020(19) -0.0017(18) 0.0011(19)
C79 0.012(2) 0.017(2) 0.017(2) 0.0069(18) 0.0055(19) 0.0008(17)
C80 0.009(2) 0.014(2) 0.017(2) -0.0021(18) 0.0002(18) 0.0002(17)
C81 0.017(2) 0.014(2) 0.013(2) -0.0036(17) 0.0048(19) 0.0012(18)
C82 0.017(2) 0.010(2) 0.013(2) -0.0013(17) 0.0061(19) 0.0001(17)
C83 0.017(3) 0.016(2) 0.016(2) -0.0003(18) 0.000(2) 0.0052(18)
C84 0.008(2) 0.021(2) 0.017(2) -0.0026(19) 0.0043(19) 0.0004(18)
C85 0.020(3) 0.018(2) 0.017(2) -0.0003(18) 0.006(2) -0.0038(19)
C86 0.012(2) 0.017(2) 0.012(2) -0.0008(17) -0.0011(19) 0.0042(18)
B3 0.012(3) 0.017(3) 0.014(3) -0.001(2) 0.001(2) -0.001(2)
F21 0.0223(14) 0.0151(13) 0.0214(14) 0.0021(10) 0.0027(11) -0.0018(10)
F22 0.0348(17) 0.0262(15) 0.0201(15) -0.0075(12) -0.0028(12) -0.0044(12)
F23 0.0276(16) 0.0404(16) 0.0120(14) 0.0012(11) 0.0032(12) -0.0001(12)
F24 0.0202(14) 0.0290(15) 0.0180(14) 0.0107(11) 0.0025(11) -0.0012(11)
F25 0.0228(15) 0.0157(13) 0.0179(14) 0.0034(10) 0.0043(11) 0.0001(10)
F26 0.0144(14) 0.0208(13) 0.0248(15) 0.0012(11) 0.0044(11) -0.0003(10)
F27 0.0149(15) 0.0301(15) 0.0350(17) 0.0065(12) -0.0017(12) -0.0091(11)
F28 0.0334(16) 0.0224(15) 0.0329(17) -0.0033(12) -0.0090(13) -0.0114(12)
F29 0.0411(18) 0.0241(15) 0.0291(16) -0.0103(12) 0.0080(14) -0.0002(12)
F30 0.0186(14) 0.0242(14) 0.0185(14) -0.0018(10) 0.0073(11) -0.0020(10)
F31 0.0164(13) 0.0184(13) 0.0199(14) 0.0082(10) 0.0023(11) 0.0021(10)
F32 0.0155(14) 0.0279(14) 0.0227(15) 0.0049(11) 0.0004(11) 0.0101(11)
F33 0.0076(14) 0.0315(15) 0.0279(15) -0.0011(12) 0.0006(11) -0.0003(10)
F34 0.0180(15) 0.0215(14) 0.0324(16) 0.0047(11) 0.0064(12) -0.0086(11)
F35 0.0165(14) 0.0162(13) 0.0260(15) 0.0060(11) 0.0010(12) 0.0017(10)
F36 0.0179(14) 0.0202(13) 0.0148(13) 0.0003(10) 0.0041(11) 0.0013(10)
F37 0.0333(16) 0.0230(14) 0.0132(13) 0.0042(11) -0.0045(12) 0.0008(11)
F38 0.0252(15) 0.0188(14) 0.0315(16) 0.0056(11) -0.0098(12) 0.0071(11)
F39 0.0173(14) 0.0192(13) 0.0338(16) -0.0041(11) 0.0017(12) 0.0076(11)
F40 0.0173(14) 0.0281(14) 0.0143(13) 0.0011(11) 0.0048(11) 0.0067(11)
C87 0.006(2) 0.013(2) 0.018(2) -0.0006(17) -0.0018(18) 0.0001(17)
C88 0.006(2) 0.017(2) 0.016(2) 0.0065(18) 0.0008(18) -0.0020(17)
C89 0.013(2) 0.020(2) 0.014(2) -0.0064(18) -0.0020(19) 0.0002(18)
C90 0.008(2) 0.036(3) 0.013(2) -0.002(2) 0.0001(19) 0.0020(19)
C91 0.010(2) 0.020(2) 0.021(3) 0.0068(19) 0.0032(19) 0.0028(18)
C92 0.012(2) 0.014(2) 0.019(2) 0.0018(18) 0.0032(19) 0.0028(17)
C93 0.011(2) 0.016(2) 0.014(2) 0.0047(17) -0.0001(19) -0.0016(17)
C94 0.023(3) 0.018(2) 0.011(2) 0.0021(18) -0.0011(19) 0.004(2)
C95 0.011(2) 0.022(2) 0.021(3) 0.0085(19) -0.004(2) -0.0024(19)
C96 0.024(3) 0.013(2) 0.022(3) 0.0055(19) -0.005(2) -0.0073(19)
C97 0.024(3) 0.018(2) 0.012(2) 0.0000(18) -0.003(2) 0.0046(19)
C98 0.015(2) 0.021(2) 0.009(2) 0.0058(18) 0.0018(19) 0.0024(18)
C99 0.014(2) 0.016(2) 0.010(2) 0.0008(17) 0.0027(18) 0.0017(17)
C100 0.015(2) 0.016(2) 0.013(2) 0.0040(18) 0.0034(19) 0.0004(18)
C101 0.012(2) 0.019(2) 0.012(2) 0.0012(18) -0.0023(19) 0.0072(18)
C102 0.008(2) 0.023(2) 0.016(2) -0.0044(18) -0.0002(19) 0.0020(18)
C103 0.017(3) 0.014(2) 0.016(2) 0.0001(17) 0.005(2) -0.0067(18)
C104 0.011(2) 0.018(2) 0.014(2) 0.0016(18) 0.0001(19) 0.0043(18)
C105 0.012(2) 0.011(2) 0.016(2) 0.0006(17) 0.0006(19) -0.0035(17)
C106 0.012(2) 0.013(2) 0.016(2) -0.0020(17) 0.0034(19) 0.0008(17)
C107 0.018(3) 0.018(2) 0.009(2) 0.0028(17) -0.0042(19) -0.0030(18)
C108 0.015(2) 0.009(2) 0.030(3) 0.0068(19) -0.008(2) 0.0005(18)
C109 0.010(2) 0.013(2) 0.028(3) -0.0022(19) 0.002(2) 0.0019(17)
C110 0.013(2) 0.018(2) 0.015(2) 0.0032(18) 0.0020(19) -0.0027(18)
B4 0.008(3) 0.018(3) 0.015(3) 0.000(2) 0.000(2) -0.001(2)
Zr1 0.0118(2) 0.0132(2) 0.0108(2) 0.00134(17) 0.00084(17) 0.00057(17)
O1 0.0119(16) 0.0170(15) 0.0147(16) -0.0008(12) 0.0011(13) -0.0011(12)
N1 0.011(2) 0.0171(19) 0.019(2) 0.0026(15) -0.0013(16) -0.0017(15)
C1 0.016(2) 0.015(2) 0.014(2) 0.0015(17) 0.0007(18) -0.0021(18)
C2 0.016(2) 0.021(2) 0.015(2) 0.0007(18) -0.0044(19) 0.0063(19)
C3 0.029(3) 0.015(2) 0.016(2) 0.0074(18) -0.008(2) -0.002(2)
C4 0.015(2) 0.024(3) 0.015(2) 0.0055(19) 0.0002(19) -0.0010(19)
C5 0.022(3) 0.015(2) 0.012(2) 0.0001(17) -0.0040(19) -0.0006(18)
C6 0.022(3) 0.029(3) 0.021(3) 0.005(2) -0.006(2) -0.004(2)
C7 0.026(3) 0.023(3) 0.025(3) -0.007(2) -0.007(2) 0.009(2)
C8 0.042(3) 0.022(3) 0.036(3) 0.009(2) -0.009(3) -0.009(2)
C9 0.026(3) 0.047(3) 0.017(2) 0.013(2) 0.004(2) 0.000(2)
C10 0.029(3) 0.028(3) 0.018(2) -0.008(2) -0.004(2) 0.004(2)
C11 0.011(2) 0.016(2) 0.019(2) 0.0039(18) -0.0021(19) 0.0025(17)
C12 0.011(2) 0.017(2) 0.018(2) 0.0012(18) -0.0025(18) 0.0029(17)
C13 0.007(2) 0.022(2) 0.018(2) 0.0102(19) -0.0005(18) -0.0029(17)
C14 0.015(2) 0.024(2) 0.016(2) 0.0039(19) 0.0028(19) 0.0055(19)
C15 0.013(2) 0.015(2) 0.015(2) 0.0024(17) 0.0024(18) 0.0043(17)
C16 0.014(2) 0.024(2) 0.017(2) -0.0018(19) 0.002(2) 0.0009(19)
C17 0.021(3) 0.020(3) 0.028(3) 0.002(2) -0.007(2) 0.0001(19)
C18 0.018(3) 0.025(3) 0.036(3) 0.011(2) 0.001(2) -0.005(2)
C19 0.025(3) 0.043(3) 0.017(3) 0.009(2) 0.007(2) 0.013(2)
C20 0.026(3) 0.019(2) 0.020(2) -0.0024(19) 0.003(2) 0.0070(19)
C21 0.014(2) 0.017(2) 0.012(2) -0.0012(17) -0.0020(18) 0.0060(18)
C22 0.014(2) 0.019(2) 0.018(2) 0.0002(18) -0.0008(19) 0.0007(18)
C23 0.028(3) 0.024(3) 0.017(3) 0.0007(19) 0.007(2) 0.002(2)
C24 0.038(3) 0.017(2) 0.017(3) -0.0029(19) 0.001(2) 0.002(2)
C25 0.033(3) 0.011(2) 0.020(3) 0.0004(18) 0.000(2) -0.001(2)
C26 0.018(2) 0.011(2) 0.023(3) 0.0029(18) 0.000(2) 0.0033(18)
C27 0.027(3) 0.029(3) 0.028(3) -0.008(2) 0.016(2) -0.006(2)
C28 0.072(4) 0.021(3) 0.031(3) -0.007(2) 0.016(3) 0.000(3)
C29 0.027(3) 0.020(2) 0.025(3) 0.002(2) 0.001(2) -0.006(2)
C30 0.033(3) 0.017(2) 0.027(3) 0.002(2) -0.002(2) -0.008(2)
C31 0.024(3) 0.022(2) 0.020(3) 0.0065(19) 0.006(2) -0.001(2)
B1 0.016(3) 0.023(3) 0.019(3) 0.003(2) 0.004(2) -0.001(2)
Zr2 0.0121(2) 0.0141(2) 0.0108(2) -0.00112(17) 0.00105(17) -0.00062(17)
O2 0.0125(16) 0.0160(15) 0.0145(16) 0.0016(12) 0.0030(13) 0.0014(12)
N2 0.014(2) 0.0158(19) 0.020(2) -0.0034(15) -0.0019(16) 0.0012(15)
C32 0.015(2) 0.020(2) 0.013(2) -0.0011(18) -0.0027(19) -0.0047(18)
C33 0.019(2) 0.016(2) 0.010(2) -0.0016(16) -0.0032(19) -0.0055(18)
C34 0.023(3) 0.022(2) 0.011(2) -0.0032(18) -0.0025(19) -0.0013(19)
C35 0.023(3) 0.018(2) 0.008(2) 0.0017(17) -0.0027(18) -0.0063(18)
C36 0.022(3) 0.013(2) 0.014(2) -0.0048(18) -0.0092(19) 0.0022(19)
C37 0.017(3) 0.037(3) 0.024(3) -0.009(2) 0.001(2) -0.003(2)
C38 0.023(3) 0.021(2) 0.021(2) -0.001(2) -0.006(2) -0.0083(19)
C39 0.027(3) 0.026(3) 0.030(3) -0.011(2) 0.006(2) -0.001(2)
C40 0.037(3) 0.030(3) 0.021(3) 0.006(2) -0.004(2) -0.012(2)
C41 0.037(3) 0.024(3) 0.022(3) 0.000(2) -0.011(2) 0.008(2)
C42 0.009(2) 0.019(2) 0.012(2) 0.0019(17) -0.0004(18) -0.0035(17)
C43 0.010(2) 0.019(2) 0.012(2) -0.0002(18) -0.0038(18) -0.0002(18)
C44 0.010(2) 0.019(2) 0.021(2) -0.0048(19) 0.0008(19) -0.0026(18)
C45 0.014(2) 0.026(3) 0.015(2) -0.0062(19) 0.0040(19) -0.0078(19)
C46 0.011(2) 0.015(2) 0.023(3) -0.0003(18) -0.0007(19) -0.0063(17)
C47 0.015(2) 0.019(2) 0.015(2) -0.0012(18) -0.0017(19) -0.0003(18)
C48 0.016(3) 0.020(2) 0.020(2) -0.0013(19) -0.007(2) 0.0026(18)
C49 0.021(3) 0.025(3) 0.025(3) -0.003(2) -0.001(2) 0.006(2)
C50 0.018(3) 0.035(3) 0.023(3) -0.007(2) 0.007(2) -0.007(2)
C51 0.023(3) 0.020(2) 0.024(3) 0.004(2) 0.001(2) -0.005(2)
C52 0.015(2) 0.016(2) 0.013(2) 0.0025(17) -0.0041(18) -0.0046(18)
C53 0.013(2) 0.018(2) 0.014(2) -0.0019(18) -0.0024(19) -0.0033(18)
C54 0.023(3) 0.028(3) 0.018(3) -0.003(2) 0.008(2) -0.005(2)
C55 0.039(3) 0.023(3) 0.016(3) 0.001(2) 0.004(2) -0.009(2)
C56 0.029(3) 0.017(2) 0.020(3) -0.0011(19) -0.004(2) 0.001(2)
C57 0.021(3) 0.017(2) 0.012(2) -0.0017(18) -0.0038(19) -0.0005(19)
C58 0.019(3) 0.025(3) 0.017(2) -0.0025(19) 0.006(2) 0.0044(19)
C59 0.080(4) 0.030(3) 0.023(3) 0.007(2) 0.015(3) -0.006(3)
C60 0.027(3) 0.020(2) 0.023(3) -0.001(2) -0.002(2) 0.005(2)
C61 0.034(3) 0.020(3) 0.031(3) -0.001(2) -0.006(2) 0.006(2)
C62 0.020(3) 0.029(3) 0.027(3) -0.012(2) 0.010(2) -0.003(2)
B2 0.018(3) 0.019(3) 0.021(3) -0.003(2) 0.001(2) 0.001(2)

loop_
_atom_type_symbol
_atom_type_description
_atom_type_scat_dispersion_real
_atom_type_scat_dispersion_imag
_atom_type_scat_source
C C 0.0033 0.0016 'International Tables Vol C Tables 4.2.6.8 and 6.1.1.4'
H H 0.0000 0.0000 'International Tables Vol C Tables 4.2.6.8 and 6.1.1.4'
B B 0.0013 0.0007 'International Tables Vol C Tables 4.2.6.8 and 6.1.1.4'
F F 0.0171 0.0103 'International Tables Vol C Tables 4.2.6.8 and 6.1.1.4'
N N 0.0061 0.0033 'International Tables Vol C Tables 4.2.6.8 and 6.1.1.4'
O O 0.0106 0.0060 'International Tables Vol C Tables 4.2.6.8 and 6.1.1.4'
Zr Zr -2.9673 0.5597 'International Tables Vol C Tables 4.2.6.8 and 6.1.1.4'

loop_
_geom_angle_atom_site_label_1
_geom_angle_atom_site_label_2
_geom_angle_atom_site_label_3
_geom_angle
C64 C63 B3 119.8(4)
C68 C63 C64 112.0(4)
C68 C63 B3 128.0(4)
F1 C64 C63 118.4(4)
F1 C64 C65 116.4(4)
C65 C64 C63 125.2(4)
F2 C65 C64 120.8(4)
F2 C65 C66 120.0(4)
C66 C65 C64 119.1(4)
F3 C66 C65 120.3(4)
F3 C66 C67 120.7(4)
C67 C66 C65 119.0(4)
F4 C67 C66 119.6(4)
F4 C67 C68 120.6(4)
C68 C67 C66 119.8(4)
F5 C68 C63 119.9(4)
F5 C68 C67 115.2(4)
C67 C68 C63 124.8(4)
C70 C69 B3 118.6(4)
C74 C69 C70 112.9(4)
C74 C69 B3 128.3(4)
F6 C70 C69 119.5(4)
F6 C70 C71 115.5(4)
C71 C70 C69 125.0(4)
F7 C71 C70 121.8(4)
F7 C71 C72 119.6(4)
C70 C71 C72 118.6(4)
F8 C72 C71 119.6(4)
F8 C72 C73 120.4(4)
C73 C72 C71 119.9(4)
F9 C73 C72 119.7(4)
F9 C73 C74 121.5(4)
C72 C73 C74 118.8(4)
F10 C74 C69 121.1(4)
F10 C74 C73 114.2(4)
C69 C74 C73 124.6(4)
C76 C75 B3 120.1(3)
C80 C75 C76 113.2(4)
C80 C75 B3 126.5(4)
F11 C76 C75 118.9(4)
F11 C76 C77 116.3(4)
C77 C76 C75 124.7(4)
F12 C77 C76 121.7(4)
F12 C77 C78 118.7(4)
C78 C77 C76 119.6(4)
F13 C78 C77 120.8(4)
F13 C78 C79 120.3(4)
C77 C78 C79 118.9(4)
F14 C79 C78 119.7(4)
F14 C79 C80 120.9(4)
C78 C79 C80 119.4(4)
F15 C80 C75 121.4(4)
F15 C80 C79 114.4(3)
C75 C80 C79 124.3(4)
C82 C81 C86 113.6(4)
C82 C81 B3 118.5(3)
C86 C81 B3 127.7(4)
F16 C82 C81 119.3(4)
F16 C82 C83 116.5(3)
C83 C82 C81 124.3(4)
F17 C83 C82 120.2(4)
F17 C83 C84 120.1(4)
C84 C83 C82 119.7(4)
F18 C84 C83 120.6(4)
F18 C84 C85 120.6(4)
C83 C84 C85 118.8(4)
F19 C85 C84 119.5(4)
F19 C85 C86 120.0(4)
C84 C85 C86 120.5(4)
F20 C86 C81 121.7(4)
F20 C86 C85 115.1(3)
C85 C86 C81 123.2(4)
C63 B3 C69 101.9(3)
C63 B3 C75 112.7(3)
C63 B3 C81 114.3(3)
C69 B3 C75 113.3(3)
C69 B3 C81 112.2(3)
C75 B3 C81 102.9(3)
C88 C87 B4 119.8(3)
C92 C87 C88 112.8(4)
C92 C87 B4 127.2(4)
F21 C88 C87 118.6(4)
F21 C88 C89 116.7(4)
C89 C88 C87 124.7(4)
F22 C89 C88 121.1(4)
F22 C89 C90 120.1(4)
C90 C89 C88 118.9(4)
F23 C90 C89 119.8(4)
F23 C90 C91 121.1(4)
C91 C90 C89 119.0(4)
F24 C91 C90 119.4(4)
F24 C91 C92 120.5(4)
C90 C91 C92 120.2(4)
F25 C92 C87 120.8(4)
F25 C92 C91 114.9(3)
C91 C92 C87 124.3(4)
C94 C93 B4 119.5(3)
C98 C93 C94 112.4(4)
C98 C93 B4 128.0(4)
F26 C94 C93 118.4(4)
F26 C94 C95 116.3(4)
C95 C94 C93 125.3(4)
F27 C95 C94 120.7(4)
F27 C95 C96 119.9(4)
C94 C95 C96 119.4(4)
F28 C96 C95 120.5(4)
F28 C96 C97 120.7(4)
C97 C96 C95 118.7(4)
F29 C97 C96 119.9(4)
F29 C97 C98 120.3(4)
C96 C97 C98 119.9(4)
F30 C98 C93 121.2(4)
F30 C98 C97 114.5(4)
C97 C98 C93 124.3(4)
C100 C99 B4 118.4(3)
C104 C99 C100 112.8(4)
C104 C99 B4 128.4(4)
F31 C100 C99 118.9(4)
F31 C100 C101 116.5(3)
C101 C100 C99 124.6(4)
F32 C101 C100 120.5(4)
F32 C101 C102 119.7(4)
C102 C101 C100 119.8(4)
F33 C102 C101 120.8(4)
F33 C102 C103 120.7(4)
C101 C102 C103 118.5(4)
F34 C103 C102 119.3(4)
F34 C103 C104 120.6(4)
C102 C103 C104 120.1(4)
F35 C104 C99 120.8(4)
F35 C104 C103 114.9(3)
C103 C104 C99 124.3(4)
C106 C105 B4 118.6(3)
C110 C105 C106 113.1(4)
C110 C105 B4 128.0(4)
F36 C106 C105 118.9(4)
F36 C106 C107 116.3(4)
C107 C106 C105 124.8(4)
F37 C107 C106 121.4(4)
F37 C107 C108 120.2(4)
C106 C107 C108 118.4(4)
F38 C108 C107 119.3(4)
C109 C108 F38 120.8(4)
C109 C108 C107 119.9(4)
F39 C109 C110 120.8(4)
C108 C109 F39 119.3(4)
C108 C109 C110 119.8(4)
F40 C110 C105 121.5(4)
F40 C110 C109 114.6(4)
C109 C110 C105 123.9(4)
C93 B4 C87 112.0(3)
C93 B4 C105 102.2(3)
C99 B4 C87 102.7(3)
C99 B4 C93 114.4(3)
C99 B4 C105 113.8(3)
C105 B4 C87 112.2(3)
O1 Zr1 C1 105.99(12)
O1 Zr1 C2 79.59(12)
O1 Zr1 C3 86.23(13)
O1 Zr1 C4 117.81(12)
O1 Zr1 C5 132.90(12)
O1 Zr1 C11 96.10(12)
O1 Zr1 C12 78.96(12)
O1 Zr1 C13 98.13(12)
O1 Zr1 C14 129.57(13)
O1 Zr1 C15 128.01(12)
O1 Zr1 B1 97.46(14)
O1 Zr1 H1B 78.2(10)
O1 Zr1 H1C 121.8(9)
C1 Zr1 C4 52.60(13)
C1 Zr1 C14 120.40(13)
C1 Zr1 C15 123.57(13)
C1 Zr1 B1 75.47(15)
C1 Zr1 H1B 91.9(11)
C1 Zr1 H1C 66.6(10)
C2 Zr1 C1 31.74(12)
C2 Zr1 C4 52.99(13)
C2 Zr1 C5 53.38(13)
C2 Zr1 C11 173.64(13)
C2 Zr1 C14 133.47(13)
C2 Zr1 C15 152.40(13)
C2 Zr1 B1 96.00(15)
C2 Zr1 H1B 103.6(10)
C2 Zr1 H1C 95.3(9)
C3 Zr1 C1 52.88(13)
C3 Zr1 C2 32.22(13)
C3 Zr1 C4 32.13(13)
C3 Zr1 C5 53.46(13)
C3 Zr1 C11 152.94(13)
C3 Zr1 C12 123.86(13)
C3 Zr1 C14 105.70(14)
C3 Zr1 C15 134.94(13)
C3 Zr1 B1 126.72(16)
C3 Zr1 H1B 135.6(10)
C3 Zr1 H1C 118.6(10)
C4 Zr1 C14 80.49(13)
C4 Zr1 C15 105.07(13)
C4 Zr1 B1 122.28(15)
C4 Zr1 H1B 143.0(11)
C4 Zr1 H1C 102.4(10)
C5 Zr1 C1 32.21(12)
C5 Zr1 C4 31.96(12)
C5 Zr1 C11 130.98(13)
C5 Zr1 C14 88.49(13)
C5 Zr1 C15 99.04(13)
C5 Zr1 B1 90.50(15)
C5 Zr1 H1B 112.1(11)
C5 Zr1 H1C 70.8(10)
C11 Zr1 C1 148.61(13)
C11 Zr1 C4 133.35(13)
C11 Zr1 C14 52.88(13)
C11 Zr1 C15 32.24(12)
C11 Zr1 B1 79.84(15)
C11 Zr1 H1B 70.8(10)
C11 Zr1 H1C 82.9(9)
C12 Zr1 C1 173.19(13)
C12 Zr1 C2 148.92(13)
C12 Zr1 C4 121.08(13)
C12 Zr1 C5 141.17(13)
C12 Zr1 C11 32.17(12)
C12 Zr1 C14 53.39(13)
C12 Zr1 C15 53.30(13)
C12 Zr1 B1 108.86(15)
C12 Zr1 H1B 93.7(11)
C12 Zr1 H1C 115.1(9)
C13 Zr1 C1 140.36(13)
C13 Zr1 C2 131.06(13)
C13 Zr1 C3 99.06(13)
C13 Zr1 C4 88.41(13)
C13 Zr1 C5 110.19(13)
C13 Zr1 C11 53.89(12)
C13 Zr1 C12 32.96(13)
C13 Zr1 C14 32.39(13)
C13 Zr1 C15 53.40(12)
C13 Zr1 B1 132.33(15)
C13 Zr1 H1B 124.0(11)
C13 Zr1 H1C 124.6(9)
C14 Zr1 B1 111.60(15)
C14 Zr1 H1B 116.3(10)
C14 Zr1 H1C 95.5(9)
C15 Zr1 C14 31.40(12)
C15 Zr1 B1 81.93(14)
C15 Zr1 H1B 85.0(10)
C15 Zr1 H1C 71.4(9)
B1 Zr1 H1B 22.5(11)
B1 Zr1 H1C 24.7(9)
H1B Zr1 H1C 46.4(14)
C21 O1 Zr1 177.3(3)
C30 N1 H1 108.0
C30 N1 C31 109.7(3)
C30 N1 B1 110.7(3)
C31 N1 H1 108.0
C31 N1 B1 112.2(3)
B1 N1 H1 108.0
C2 C1 Zr1 72.6(2)
C2 C1 C5 108.3(3)
C2 C1 C6 125.9(4)
C5 C1 Zr1 73.1(2)
C5 C1 C6 124.9(4)
C6 C1 Zr1 129.2(3)
C1 C2 Zr1 75.6(2)
C1 C2 C3 108.4(4)
C1 C2 C7 126.0(4)
C3 C2 Zr1 73.8(2)
C3 C2 C7 125.4(4)
C7 C2 Zr1 121.4(3)
C2 C3 Zr1 74.0(2)
C2 C3 C4 107.9(4)
C2 C3 C8 126.1(4)
C4 C3 Zr1 75.6(2)
C4 C3 C8 124.5(4)
C8 C3 Zr1 127.3(3)
C3 C4 Zr1 72.3(2)
C3 C4 C9 123.8(4)
C5 C4 Zr1 73.1(2)
C5 C4 C3 108.1(4)
C5 C4 C9 126.4(4)
C9 C4 Zr1 132.0(3)
C1 C5 Zr1 74.7(2)
C1 C5 C10 124.1(4)
C4 C5 Zr1 74.9(2)
C4 C5 C1 107.2(4)
C4 C5 C10 127.7(4)
C10 C5 Zr1 124.8(3)
C1 C6 H6A 109.5
C1 C6 H6B 109.5
C1 C6 H6C 109.5
H6A C6 H6B 109.5
H6A C6 H6C 109.5
H6B C6 H6C 109.5
C2 C7 H7A 109.5
C2 C7 H7B 109.5
C2 C7 H7C 109.5
H7A C7 H7B 109.5
H7A C7 H7C 109.5
H7B C7 H7C 109.5
C3 C8 H8A 109.5
C3 C8 H8B 109.5
C3 C8 H8C 109.5
H8A C8 H8B 109.5
H8A C8 H8C 109.5
H8B C8 H8C 109.5
C4 C9 H9A 109.5
C4 C9 H9B 109.5
C4 C9 H9C 109.5
H9A C9 H9B 109.5
H9A C9 H9C 109.5
H9B C9 H9C 109.5
C5 C10 H10A 109.5
C5 C10 H10B 109.5
C5 C10 H10C 109.5
H10A C10 H10B 109.5
H10A C10 H10C 109.5
H10B C10 H10C 109.5
C12 C11 Zr1 73.1(2)
C12 C11 C15 108.0(4)
C12 C11 C16 122.8(4)
C15 C11 Zr1 75.0(2)
C15 C11 C16 128.0(4)
C16 C11 Zr1 127.4(3)
C11 C12 Zr1 74.7(2)
C11 C12 C13 107.8(4)
C11 C12 C17 124.6(4)
C13 C12 Zr1 72.6(2)
C13 C12 C17 127.5(4)
C17 C12 Zr1 121.8(3)
C12 C13 Zr1 74.4(2)
C12 C13 C18 124.2(4)
C14 C13 Zr1 76.6(2)
C14 C13 C12 107.4(3)
C14 C13 C18 126.5(4)
C18 C13 Zr1 127.3(3)
C13 C14 Zr1 71.0(2)
C13 C14 C19 125.8(4)
C15 C14 Zr1 74.3(2)
C15 C14 C13 108.5(4)
C15 C14 C19 123.4(4)
C19 C14 Zr1 134.4(3)
C11 C15 Zr1 72.8(2)
C11 C15 C20 127.0(4)
C14 C15 Zr1 74.3(2)
C14 C15 C11 108.2(4)
C14 C15 C20 123.8(4)
C20 C15 Zr1 127.7(3)
C11 C16 H16A 109.5
C11 C16 H16B 109.5
C11 C16 H16C 109.5
H16A C16 H16B 109.5
H16A C16 H16C 109.5
H16B C16 H16C 109.5
C12 C17 H17A 109.5
C12 C17 H17B 109.5
C12 C17 H17C 109.5
H17A C17 H17B 109.5
H17A C17 H17C 109.5
H17B C17 H17C 109.5
C13 C18 H18A 109.5
C13 C18 H18B 109.5
C13 C18 H18C 109.5
H18A C18 H18B 109.5
H18A C18 H18C 109.5
H18B C18 H18C 109.5
C14 C19 H19A 109.5
C14 C19 H19B 109.5
C14 C19 H19C 109.5
H19A C19 H19B 109.5
H19A C19 H19C 109.5
H19B C19 H19C 109.5
C15 C20 H20A 109.5
C15 C20 H20B 109.5
C15 C20 H20C 109.5
H20A C20 H20B 109.5
H20A C20 H20C 109.5
H20B C20 H20C 109.5
O1 C21 C22 118.8(4)
O1 C21 C26 121.1(4)
C26 C21 C22 120.1(4)
C21 C22 C27 121.1(4)
C23 C22 C21 118.9(4)
C23 C22 C27 120.0(4)
C22 C23 H23 118.7
C22 C23 C24 122.5(4)
C24 C23 H23 118.7
C23 C24 C28 120.0(4)
C25 C24 C23 117.1(4)
C25 C24 C28 122.8(4)
C24 C25 H25 118.5
C24 C25 C26 123.0(4)
C26 C25 H25 118.5
C21 C26 C29 123.1(4)
C25 C26 C21 118.3(4)
C25 C26 C29 118.5(4)
C22 C27 H27A 109.5
C22 C27 H27B 109.5
C22 C27 H27C 109.5
H27A C27 H27B 109.5
H27A C27 H27C 109.5
H27B C27 H27C 109.5
C24 C28 H28A 109.5
C24 C28 H28B 109.5
C24 C28 H28C 109.5
H28A C28 H28B 109.5
H28A C28 H28C 109.5
H28B C28 H28C 109.5
C26 C29 H29A 109.5
C26 C29 H29B 109.5
C26 C29 H29C 109.5
H29A C29 H29B 109.5
H29A C29 H29C 109.5
H29B C29 H29C 109.5
N1 C30 H30A 109.5
N1 C30 H30B 109.5
N1 C30 H30C 109.5
H30A C30 H30B 109.5
H30A C30 H30C 109.5
H30B C30 H30C 109.5
N1 C31 H31A 109.5
N1 C31 H31B 109.5
N1 C31 H31C 109.5
H31A C31 H31B 109.5
H31A C31 H31C 109.5
H31B C31 H31C 109.5
Zr1 B1 H1A 114.0(19)
Zr1 B1 H1B 48(2)
Zr1 B1 H1C 61.9(19)
N1 B1 Zr1 137.2(3)
N1 B1 H1A 108.7(19)
N1 B1 H1B 111(2)
N1 B1 H1C 106.6(19)
H1A B1 H1B 115(3)
H1A B1 H1C 108(3)
H1B B1 H1C 108(3)
O2 Zr2 C32 87.21(12)
O2 Zr2 C33 79.65(12)
O2 Zr2 C34 105.05(12)
O2 Zr2 C35 132.69(12)
O2 Zr2 C36 119.09(12)
O2 Zr2 C42 96.51(12)
O2 Zr2 C43 77.95(12)
O2 Zr2 C44 95.37(12)
O2 Zr2 C45 127.11(13)
O2 Zr2 C46 128.43(13)
O2 Zr2 B2 97.71(14)
O2 Zr2 H2B 76.7(10)
O2 Zr2 H2C 123.0(10)
C32 Zr2 C33 32.05(12)
C32 Zr2 C34 53.47(13)
C32 Zr2 C35 53.41(13)
C32 Zr2 C36 32.21(12)
C32 Zr2 C43 162.44(13)
C32 Zr2 C45 135.41(13)
C32 Zr2 C46 143.30(13)
C32 Zr2 B2 82.29(15)
C32 Zr2 H2B 91.2(11)
C32 Zr2 H2C 82.0(11)
C33 Zr2 C34 31.95(12)
C33 Zr2 C35 53.04(12)
C33 Zr2 C36 52.66(13)
C33 Zr2 C43 133.67(13)
C33 Zr2 C45 118.18(13)
C33 Zr2 C46 145.81(13)
C33 Zr2 B2 114.09(15)
C33 Zr2 H2B 119.0(10)
C33 Zr2 H2C 112.3(11)
C34 Zr2 C35 32.48(12)
C34 Zr2 C36 53.02(13)
C34 Zr2 C43 121.40(13)
C34 Zr2 C45 87.21(13)
C34 Zr2 C46 113.97(13)
C34 Zr2 B2 127.94(16)
C34 Zr2 H2B 144.0(11)
C34 Zr2 H2C 112.0(11)
C35 Zr2 C36 31.74(12)
C35 Zr2 C45 82.29(13)
C35 Zr2 C46 96.57(13)
C35 Zr2 B2 101.07(15)
C35 Zr2 H2B 123.1(11)
C35 Zr2 H2C 80.7(11)
C36 Zr2 B2 74.96(15)
C36 Zr2 H2B 94.0(11)
C36 Zr2 H2C 62.0(11)
C42 Zr2 C32 162.74(13)
C42 Zr2 C33 165.18(13)
C42 Zr2 C34 139.97(13)
C42 Zr2 C35 129.15(13)
C42 Zr2 C36 138.73(13)
C42 Zr2 C43 32.11(12)
C42 Zr2 C45 53.16(13)
C42 Zr2 C46 32.61(12)
C42 Zr2 B2 80.52(15)
C42 Zr2 H2B 73.4(10)
C42 Zr2 H2C 81.8(11)
C43 Zr2 C35 133.50(13)
C43 Zr2 C36 162.42(13)
C43 Zr2 C45 53.17(13)
C43 Zr2 C46 53.53(13)
C43 Zr2 B2 108.75(15)
C43 Zr2 H2B 94.4(11)
C43 Zr2 H2C 113.9(11)
C44 Zr2 C32 143.05(13)
C44 Zr2 C33 112.23(13)
C44 Zr2 C34 90.63(13)
C44 Zr2 C35 102.16(14)
C44 Zr2 C36 133.70(13)
C44 Zr2 C42 53.57(13)
C44 Zr2 C43 32.44(12)
C44 Zr2 C45 32.21(13)
C44 Zr2 C46 53.51(13)
C44 Zr2 B2 133.38(15)
C44 Zr2 H2B 125.3(11)
C44 Zr2 H2C 125.0(10)
C45 Zr2 C36 109.38(14)
C45 Zr2 B2 114.72(15)
C45 Zr2 H2B 121.1(10)
C45 Zr2 H2C 97.0(10)
C46 Zr2 C36 111.15(13)
C46 Zr2 C45 31.83(12)
C46 Zr2 B2 84.13(14)
C46 Zr2 H2B 89.5(10)
C46 Zr2 H2C 71.5(10)
B2 Zr2 H2B 23.3(11)
B2 Zr2 H2C 25.4(10)
H2B Zr2 H2C 48.0(14)
C52 O2 Zr2 176.9(3)
C61 N2 H2 108.0
C61 N2 C62 109.9(3)
C61 N2 B2 110.2(4)
C62 N2 H2 108.0
C62 N2 B2 112.7(3)
B2 N2 H2 108.0
C33 C32 Zr2 74.0(2)
C33 C32 C36 107.2(4)
C33 C32 C37 125.4(4)
C36 C32 Zr2 75.6(2)
C36 C32 C37 126.9(4)
C37 C32 Zr2 122.3(3)
C32 C33 Zr2 73.9(2)
C32 C33 C38 123.3(4)
C34 C33 Zr2 74.1(2)
C34 C33 C32 109.4(4)
C34 C33 C38 126.9(4)
C38 C33 Zr2 124.5(3)
C33 C34 Zr2 74.0(2)
C33 C34 C35 107.5(4)
C33 C34 C39 125.2(4)
C35 C34 Zr2 74.6(2)
C35 C34 C39 125.6(4)
C39 C34 Zr2 129.1(3)
C34 C35 Zr2 72.9(2)
C34 C35 C40 127.4(4)
C36 C35 Zr2 74.8(2)
C36 C35 C34 107.5(3)
C36 C35 C40 123.1(4)
C40 C35 Zr2 130.4(3)
C32 C36 Zr2 72.2(2)
C32 C36 C41 127.3(4)
C35 C36 Zr2 73.4(2)
C35 C36 C32 108.4(3)
C35 C36 C41 123.4(4)
C41 C36 Zr2 128.9(3)
C32 C37 H37A 109.5
C32 C37 H37B 109.5
C32 C37 H37C 109.5
H37A C37 H37B 109.5
H37A C37 H37C 109.5
H37B C37 H37C 109.5
C33 C38 H38A 109.5
C33 C38 H38B 109.5
C33 C38 H38C 109.5
H38A C38 H38B 109.5
H38A C38 H38C 109.5
H38B C38 H38C 109.5
C34 C39 H39A 109.5
C34 C39 H39B 109.5
C34 C39 H39C 109.5
H39A C39 H39B 109.5
H39A C39 H39C 109.5
H39B C39 H39C 109.5
C35 C40 H40A 109.5
C35 C40 H40B 109.5
C35 C40 H40C 109.5
H40A C40 H40B 109.5
H40A C40 H40C 109.5
H40B C40 H40C 109.5
C36 C41 H41A 109.5
C36 C41 H41B 109.5
C36 C41 H41C 109.5
H41A C41 H41B 109.5
H41A C41 H41C 109.5
H41B C41 H41C 109.5
C43 C42 Zr2 74.1(2)
C43 C42 C46 108.3(3)
C43 C42 C47 123.7(4)
C46 C42 Zr2 74.7(2)
C46 C42 C47 126.8(4)
C47 C42 Zr2 127.2(3)
C42 C43 Zr2 73.8(2)
C42 C43 C44 107.9(4)
C42 C43 C48 125.0(4)
C44 C43 Zr2 72.9(2)
C44 C43 C48 127.0(4)
C48 C43 Zr2 122.7(3)
C43 C44 Zr2 74.6(2)
C43 C44 C45 108.2(3)
C43 C44 C49 124.8(4)
C45 C44 Zr2 76.1(2)
C45 C44 C49 124.6(4)
C49 C44 Zr2 129.5(3)
C44 C45 Zr2 71.7(2)
C44 C45 C50 124.0(4)
C46 C45 Zr2 73.6(2)
C46 C45 C44 108.3(4)
C46 C45 C50 125.5(4)
C50 C45 Zr2 133.9(3)
C42 C46 Zr2 72.7(2)
C42 C46 C51 127.1(4)
C45 C46 Zr2 74.6(2)
C45 C46 C42 107.2(4)
C45 C46 C51 125.1(4)
C51 C46 Zr2 125.0(3)
C42 C47 H47A 109.5
C42 C47 H47B 109.5
C42 C47 H47C 109.5
H47A C47 H47B 109.5
H47A C47 H47C 109.5
H47B C47 H47C 109.5
C43 C48 H48A 109.5
C43 C48 H48B 109.5
C43 C48 H48C 109.5
H48A C48 H48B 109.5
H48A C48 H48C 109.5
H48B C48 H48C 109.5
C44 C49 H49A 109.5
C44 C49 H49B 109.5
C44 C49 H49C 109.5
H49A C49 H49B 109.5
H49A C49 H49C 109.5
H49B C49 H49C 109.5
C45 C50 H50A 109.5
C45 C50 H50B 109.5
C45 C50 H50C 109.5
H50A C50 H50B 109.5
H50A C50 H50C 109.5
H50B C50 H50C 109.5
C46 C51 H51A 109.5
C46 C51 H51B 109.5
C46 C51 H51C 109.5
H51A C51 H51B 109.5
H51A C51 H51C 109.5
H51B C51 H51C 109.5
O2 C52 C53 118.2(3)
O2 C52 C57 121.7(4)
C57 C52 C53 120.1(4)
C52 C53 C58 120.5(4)
C54 C53 C52 118.2(4)
C54 C53 C58 121.3(4)
C53 C54 H54 118.3
C53 C54 C55 123.4(4)
C55 C54 H54 118.3
C54 C55 C59 121.2(4)
C56 C55 C54 117.0(4)
C56 C55 C59 121.8(4)
C55 C56 H56 118.6
C55 C56 C57 122.7(4)
C57 C56 H56 118.6
C52 C57 C56 118.6(4)
C52 C57 C60 123.0(4)
C56 C57 C60 118.4(4)
C53 C58 H58A 109.5
C53 C58 H58B 109.5
C53 C58 H58C 109.5
H58A C58 H58B 109.5
H58A C58 H58C 109.5
H58B C58 H58C 109.5
C55 C59 H59A 109.5
C55 C59 H59B 109.5
C55 C59 H59C 109.5
H59A C59 H59B 109.5
H59A C59 H59C 109.5
H59B C59 H59C 109.5
C57 C60 H60A 109.5
C57 C60 H60B 109.5
C57 C60 H60C 109.5
H60A C60 H60B 109.5
H60A C60 H60C 109.5
H60B C60 H60C 109.5
N2 C61 H61A 109.5
N2 C61 H61B 109.5
N2 C61 H61C 109.5
H61A C61 H61B 109.5
H61A C61 H61C 109.5
H61B C61 H61C 109.5
N2 C62 H62A 109.5
N2 C62 H62B 109.5
N2 C62 H62C 109.5
H62A C62 H62B 109.5
H62A C62 H62C 109.5
H62B C62 H62C 109.5
Zr2 B2 H2A 116.9(19)
Zr2 B2 H2B 52(2)
Zr2 B2 H2C 50.0(18)
N2 B2 Zr2 138.9(3)
N2 B2 H2A 104.2(19)
N2 B2 H2B 111(2)
N2 B2 H2C 115.3(19)
H2A B2 H2B 114(3)
H2A B2 H2C 113(3)
H2B B2 H2C 100(3)

loop_
_geom_bond_atom_site_label_1
_geom_bond_atom_site_label_2
_geom_bond_distance
F1 C64 1.360(5)
F2 C65 1.348(5)
F3 C66 1.345(5)
F4 C67 1.352(5)
F5 C68 1.358(5)
F6 C70 1.362(4)
F7 C71 1.351(5)
F8 C72 1.363(5)
F9 C73 1.345(4)
F10 C74 1.356(4)
F11 C76 1.357(4)
F12 C77 1.348(4)
F13 C78 1.346(4)
F14 C79 1.348(4)
F15 C80 1.355(4)
F16 C82 1.351(4)
F17 C83 1.357(4)
F18 C84 1.352(4)
F19 C85 1.353(4)
F20 C86 1.345(4)
C63 C64 1.397(5)
C63 C68 1.397(6)
C63 B3 1.644(6)
C64 C65 1.379(6)
C65 C66 1.373(6)
C66 C67 1.373(6)
C67 C68 1.371(6)
C69 C70 1.390(5)
C69 C74 1.383(5)
C69 B3 1.659(6)
C70 C71 1.373(6)
C71 C72 1.375(6)
C72 C73 1.367(6)
C73 C74 1.384(6)
C75 C76 1.390(5)
C75 C80 1.385(5)
C75 B3 1.661(6)
C76 C77 1.374(6)
C77 C78 1.374(5)
C78 C79 1.377(6)
C79 C80 1.389(6)
C81 C82 1.389(5)
C81 C86 1.390(5)
C81 B3 1.662(6)
C82 C83 1.379(5)
C83 C84 1.364(5)
C84 C85 1.365(6)
C85 C86 1.384(5)
F21 C88 1.350(4)
F22 C89 1.339(4)
F23 C90 1.347(5)
F24 C91 1.353(4)
F25 C92 1.351(4)
F26 C94 1.358(4)
F27 C95 1.351(4)
F28 C96 1.348(5)
F29 C97 1.353(4)
F30 C98 1.359(4)
F31 C100 1.349(4)
F32 C101 1.353(4)
F33 C102 1.344(4)
F34 C103 1.356(4)
F35 C104 1.353(4)
F36 C106 1.359(4)
F37 C107 1.351(4)
F38 C108 1.361(5)
F39 C109 1.356(4)
F40 C110 1.350(4)
C87 C88 1.397(5)
C87 C92 1.391(5)
C87 B4 1.659(6)
C88 C89 1.385(6)
C89 C90 1.383(6)
C90 C91 1.365(6)
C91 C92 1.379(6)
C93 C94 1.396(5)
C93 C98 1.388(5)
C93 B4 1.656(6)
C94 C95 1.367(6)
C95 C96 1.377(6)
C96 C97 1.367(6)
C97 C98 1.387(6)
C99 C100 1.397(5)
C99 C104 1.387(5)
C99 B4 1.649(6)
C100 C101 1.372(5)
C101 C102 1.370(5)
C102 C103 1.373(6)
C103 C104 1.375(5)
C105 C106 1.395(5)
C105 C110 1.383(5)
C105 B4 1.658(6)
C106 C107 1.372(6)
C107 C108 1.378(5)
C108 C109 1.351(6)
C109 C110 1.381(6)
Zr1 O1 1.968(3)
Zr1 C1 2.582(4)
Zr1 C2 2.543(4)
Zr1 C3 2.539(4)
Zr1 C4 2.582(4)
Zr1 C5 2.560(4)
Zr1 C11 2.563(4)
Zr1 C12 2.542(4)
Zr1 C13 2.518(4)
Zr1 C14 2.591(4)
Zr1 C15 2.591(4)
Zr1 B1 2.709(5)
Zr1 H1B 2.14(4)
Zr1 H1C 2.39(4)
O1 C21 1.378(4)
N1 H1 0.9800
N1 C30 1.497(5)
N1 C31 1.498(5)
N1 B1 1.587(6)
C1 C2 1.402(5)
C1 C5 1.426(5)
C1 C6 1.504(5)
C2 C3 1.410(6)
C2 C7 1.505(5)
C3 C4 1.418(6)
C3 C8 1.505(5)
C4 C5 1.416(5)
C4 C9 1.512(5)
C5 C10 1.502(5)
C6 H6A 0.9600
C6 H6B 0.9600
C6 H6C 0.9600
C7 H7A 0.9600
C7 H7B 0.9600
C7 H7C 0.9600
C8 H8A 0.9600
C8 H8B 0.9600
C8 H8C 0.9600
C9 H9A 0.9600
C9 H9B 0.9600
C9 H9C 0.9600
C10 H10A 0.9600
C10 H10B 0.9600
C10 H10C 0.9600
C11 C12 1.414(5)
C11 C15 1.431(6)
C11 C16 1.495(5)
C12 C13 1.436(6)
C12 C17 1.493(6)
C13 C14 1.427(6)
C13 C18 1.507(5)
C14 C15 1.402(5)
C14 C19 1.499(5)
C15 C20 1.500(5)
C16 H16A 0.9600
C16 H16B 0.9600
C16 H16C 0.9600
C17 H17A 0.9600
C17 H17B 0.9600
C17 H17C 0.9600
C18 H18A 0.9600
C18 H18B 0.9600
C18 H18C 0.9600
C19 H19A 0.9600
C19 H19B 0.9600
C19 H19C 0.9600
C20 H20A 0.9600
C20 H20B 0.9600
C20 H20C 0.9600
C21 C22 1.405(5)
C21 C26 1.399(5)
C22 C23 1.382(5)
C22 C27 1.498(5)
C23 H23 0.9300
C23 C24 1.394(6)
C24 C25 1.378(6)
C24 C28 1.512(6)
C25 H25 0.9300
C25 C26 1.396(5)
C26 C29 1.516(5)
C27 H27A 0.9600
C27 H27B 0.9600
C27 H27C 0.9600
C28 H28A 0.9600
C28 H28B 0.9600
C28 H28C 0.9600
C29 H29A 0.9600
C29 H29B 0.9600
C29 H29C 0.9600
C30 H30A 0.9600
C30 H30B 0.9600
C30 H30C 0.9600
C31 H31A 0.9600
C31 H31B 0.9600
C31 H31C 0.9600
B1 H1A 1.16(4)
B1 H1B 1.10(4)
B1 H1C 1.14(4)
Zr2 O2 1.971(3)
Zr2 C32 2.549(4)
Zr2 C33 2.550(4)
Zr2 C34 2.551(4)
Zr2 C35 2.574(4)
Zr2 C36 2.592(4)
Zr2 C42 2.547(4)
Zr2 C43 2.552(4)
Zr2 C44 2.530(4)
Zr2 C45 2.587(4)
Zr2 C46 2.574(4)
Zr2 B2 2.692(5)
Zr2 H2B 2.18(4)
Zr2 H2C 2.13(4)
O2 C52 1.368(4)
N2 H2 0.9800
N2 C61 1.483(5)
N2 C62 1.498(5)
N2 B2 1.590(6)
C32 C33 1.407(5)
C32 C36 1.427(5)
C32 C37 1.506(5)
C33 C34 1.404(5)
C33 C38 1.508(5)
C34 C35 1.434(5)
C34 C39 1.508(5)
C35 C36 1.413(6)
C35 C40 1.494(5)
C36 C41 1.500(5)
C37 H37A 0.9600
C37 H37B 0.9600
C37 H37C 0.9600
C38 H38A 0.9600
C38 H38B 0.9600
C38 H38C 0.9600
C39 H39A 0.9600
C39 H39B 0.9600
C39 H39C 0.9600
C40 H40A 0.9600
C40 H40B 0.9600
C40 H40C 0.9600
C41 H41A 0.9600
C41 H41B 0.9600
C41 H41C 0.9600
C42 C43 1.410(5)
C42 C46 1.438(5)
C42 C47 1.504(5)
C43 C44 1.419(5)
C43 C48 1.491(5)
C44 C45 1.420(6)
C44 C49 1.512(5)
C45 C46 1.415(5)
C45 C50 1.493(5)
C46 C51 1.505(5)
C47 H47A 0.9600
C47 H47B 0.9600
C47 H47C 0.9600
C48 H48A 0.9600
C48 H48B 0.9600
C48 H48C 0.9600
C49 H49A 0.9600
C49 H49B 0.9600
C49 H49C 0.9600
C50 H50A 0.9600
C50 H50B 0.9600
C50 H50C 0.9600
C51 H51A 0.9600
C51 H51B 0.9600
C51 H51C 0.9600
C52 C53 1.415(5)
C52 C57 1.390(5)
C53 C54 1.382(5)
C53 C58 1.497(5)
C54 H54 0.9300
C54 C55 1.384(6)
C55 C56 1.379(6)
C55 C59 1.523(6)
C56 H56 0.9300
C56 C57 1.401(6)
C57 C60 1.499(5)
C58 H58A 0.9600
C58 H58B 0.9600
C58 H58C 0.9600
C59 H59A 0.9600
C59 H59B 0.9600
C59 H59C 0.9600
C60 H60A 0.9600
C60 H60B 0.9600
C60 H60C 0.9600
C61 H61A 0.9600
C61 H61B 0.9600
C61 H61C 0.9600
C62 H62A 0.9600
C62 H62B 0.9600
C62 H62C 0.9600
B2 H2A 1.15(4)
B2 H2B 1.10(4)
B2 H2C 1.19(4)

loop_
_geom_torsion_atom_site_label_1
_geom_torsion_atom_site_label_2
_geom_torsion_atom_site_label_3
_geom_torsion_atom_site_label_4
_geom_torsion
F1 C64 C65 F2 0.4(6)
F1 C64 C65 C66 -179.6(4)
F2 C65 C66 F3 -0.2(6)
F2 C65 C66 C67 179.8(4)
F3 C66 C67 F4 0.4(6)
F3 C66 C67 C68 -179.4(4)
F4 C67 C68 F5 -0.3(6)
F4 C67 C68 C63 179.7(4)
F6 C70 C71 F7 -0.8(6)
F6 C70 C71 C72 178.6(4)
F7 C71 C72 F8 0.5(6)
F7 C71 C72 C73 -179.3(4)
F8 C72 C73 F9 -0.2(6)
F8 C72 C73 C74 178.9(4)
F9 C73 C74 F10 1.4(6)
F9 C73 C74 C69 -179.9(4)
F11 C76 C77 F12 2.4(6)
F11 C76 C77 C78 -177.6(3)
F12 C77 C78 F13 0.6(6)
F12 C77 C78 C79 -178.8(4)
F13 C78 C79 F14 -1.6(6)
F13 C78 C79 C80 179.2(4)
F14 C79 C80 F15 -1.6(6)
F14 C79 C80 C75 -179.5(3)
F16 C82 C83 F17 0.1(6)
F16 C82 C83 C84 179.8(4)
F17 C83 C84 F18 -0.3(6)
F17 C83 C84 C85 179.8(4)
F18 C84 C85 F19 1.8(6)
F18 C84 C85 C86 -178.5(4)
F19 C85 C86 F20 -2.5(6)
F19 C85 C86 C81 177.5(4)
C63 C64 C65 F2 179.5(4)
C63 C64 C65 C66 -0.5(7)
C64 C63 C68 F5 179.8(3)
C64 C63 C68 C67 -0.2(6)
C64 C63 B3 C69 -63.8(4)
C64 C63 B3 C75 58.0(5)
C64 C63 B3 C81 174.9(4)
C64 C65 C66 F3 179.9(4)
C64 C65 C66 C67 -0.2(7)
C65 C66 C67 F4 -179.5(4)
C65 C66 C67 C68 0.7(7)
C66 C67 C68 F5 179.5(4)
C66 C67 C68 C63 -0.5(7)
C68 C63 C64 F1 179.7(4)
C68 C63 C64 C65 0.6(6)
C68 C63 B3 C69 112.4(4)
C68 C63 B3 C75 -125.9(4)
C68 C63 B3 C81 -8.9(6)
C69 C70 C71 F7 179.6(4)
C69 C70 C71 C72 -0.9(7)
C70 C69 C74 F10 177.8(3)
C70 C69 C74 C73 -0.8(6)
C70 C69 B3 C63 -64.6(4)
C70 C69 B3 C75 174.1(4)
C70 C69 B3 C81 58.2(5)
C70 C71 C72 F8 -179.0(4)
C70 C71 C72 C73 1.2(6)
C71 C72 C73 F9 179.7(4)
C71 C72 C73 C74 -1.3(6)
C72 C73 C74 F10 -177.6(4)
C72 C73 C74 C69 1.1(7)
C74 C69 C70 F6 -178.8(3)
C74 C69 C70 C71 0.7(6)
C74 C69 B3 C63 110.2(4)
C74 C69 B3 C75 -11.1(6)
C74 C69 B3 C81 -127.1(4)
C75 C76 C77 F12 -179.3(4)
C75 C76 C77 C78 0.6(7)
C76 C75 C80 F15 -175.8(3)
C76 C75 C80 C79 2.0(6)
C76 C75 B3 C63 -172.0(4)
C76 C75 B3 C69 -56.9(5)
C76 C75 B3 C81 64.4(4)
C76 C77 C78 F13 -179.3(4)
C76 C77 C78 C79 1.3(6)
C77 C78 C79 F14 177.8(4)
C77 C78 C79 C80 -1.4(6)
C78 C79 C80 F15 177.6(3)
C78 C79 C80 C75 -0.3(6)
C80 C75 C76 F11 176.1(3)
C80 C75 C76 C77 -2.1(6)
C80 C75 B3 C63 13.3(6)
C80 C75 B3 C69 128.4(4)
C80 C75 B3 C81 -110.3(4)
C81 C82 C83 F17 179.3(4)
C81 C82 C83 C84 -1.1(6)
C82 C81 C86 F20 -178.9(4)
C82 C81 C86 C85 1.1(6)
C82 C81 B3 C63 -58.6(5)
C82 C81 B3 C69 -174.0(4)
C82 C81 B3 C75 63.9(4)
C82 C83 C84 F18 -179.9(4)
C82 C83 C84 C85 0.1(6)
C83 C84 C85 F19 -178.2(4)
C83 C84 C85 C86 1.4(6)
C84 C85 C86 F20 177.9(4)
C84 C85 C86 C81 -2.1(7)
C86 C81 C82 F16 179.6(3)
C86 C81 C82 C83 0.4(6)
C86 C81 B3 C63 126.4(4)
C86 C81 B3 C69 11.0(6)
C86 C81 B3 C75 -111.1(4)
B3 C63 C64 F1 -3.5(6)
B3 C63 C64 C65 177.4(4)
B3 C63 C68 F5 3.4(6)
B3 C63 C68 C67 -176.6(4)
B3 C69 C70 F6 -3.3(6)
B3 C69 C70 C71 176.2(4)
B3 C69 C74 F10 2.8(6)
B3 C69 C74 C73 -175.8(4)
B3 C75 C76 F11 0.7(6)
B3 C75 C76 C77 -177.5(4)
B3 C75 C80 F15 -0.8(6)
B3 C75 C80 C79 177.0(4)
B3 C81 C82 F16 3.9(5)
B3 C81 C82 C83 -175.3(4)
B3 C81 C86 F20 -3.6(6)
B3 C81 C86 C85 176.4(4)
F21 C88 C89 F22 -1.5(6)
F21 C88 C89 C90 178.5(3)
F22 C89 C90 F23 -1.5(6)
F22 C89 C90 C91 178.7(4)
F23 C90 C91 F24 2.8(6)
F23 C90 C91 C92 -178.1(4)
F24 C91 C92 F25 -0.2(6)
F24 C91 C92 C87 -179.7(3)
F26 C94 C95 F27 -1.0(6)
F26 C94 C95 C96 178.9(4)
F27 C95 C96 F28 1.1(6)
F27 C95 C96 C97 -179.5(4)
F28 C96 C97 F29 -1.3(6)
F28 C96 C97 C98 178.9(4)
F29 C97 C98 F30 -1.0(6)
F29 C97 C98 C93 179.7(4)
F31 C100 C101 F32 0.5(6)
F31 C100 C101 C102 178.8(4)
F32 C101 C102 F33 0.9(6)
F32 C101 C102 C103 -179.5(4)
F33 C102 C103 F34 -3.2(6)
F33 C102 C103 C104 177.1(4)
F34 C103 C104 F35 3.0(6)
F34 C103 C104 C99 -178.8(4)
F36 C106 C107 F37 0.3(6)
F36 C106 C107 C108 -179.3(3)
F37 C107 C108 F38 -2.2(6)
F37 C107 C108 C109 179.2(4)
F38 C108 C109 F39 1.9(6)
F38 C108 C109 C110 -176.5(4)
F39 C109 C110 F40 -1.4(6)
F39 C109 C110 C105 179.9(4)
C87 C88 C89 F22 177.8(4)
C87 C88 C89 C90 -2.3(6)
C88 C87 C92 F25 176.2(3)
C88 C87 C92 C91 -4.3(6)
C88 C87 B4 C93 171.3(3)
C88 C87 B4 C99 -65.5(4)
C88 C87 B4 C105 57.1(5)
C88 C89 C90 F23 178.6(4)
C88 C89 C90 C91 -1.3(6)
C89 C90 C91 F24 -177.3(4)
C89 C90 C91 C92 1.8(6)
C90 C91 C92 F25 -179.3(3)
C90 C91 C92 C87 1.2(7)
C92 C87 C88 F21 -175.9(3)
C92 C87 C88 C89 4.8(6)
C92 C87 B4 C93 -14.7(6)
C92 C87 B4 C99 108.5(4)
C92 C87 B4 C105 -128.9(4)
C93 C94 C95 F27 -179.7(4)
C93 C94 C95 C96 0.3(7)
C94 C93 C98 F30 -178.1(3)
C94 C93 C98 C97 1.1(6)
C94 C93 B4 C87 -59.5(5)
C94 C93 B4 C99 -175.8(4)
C94 C93 B4 C105 60.7(5)
C94 C95 C96 F28 -178.8(4)
C94 C95 C96 C97 0.5(6)
C95 C96 C97 F29 179.4(4)
C95 C96 C97 C98 -0.4(6)
C96 C97 C98 F30 178.8(4)
C96 C97 C98 C93 -0.5(7)
C98 C93 C94 F26 -179.7(3)
C98 C93 C94 C95 -1.0(6)
C98 C93 B4 C87 124.3(4)
C98 C93 B4 C99 8.0(6)
C98 C93 B4 C105 -115.5(4)
C99 C100 C101 F32 -178.4(4)
C99 C100 C101 C102 -0.1(7)
C100 C99 C104 F35 179.1(4)
C100 C99 C104 C103 1.0(6)
C100 C99 B4 C87 -62.3(4)
C100 C99 B4 C93 59.2(5)
C100 C99 B4 C105 176.2(4)
C100 C101 C102 F33 -177.5(4)
C100 C101 C102 C103 2.2(6)
C101 C102 C103 F34 177.2(4)
C101 C102 C103 C104 -2.6(6)
C102 C103 C104 F35 -177.2(4)
C102 C103 C104 C99 0.9(7)
C104 C99 C100 F31 179.6(3)
C104 C99 C100 C101 -1.4(6)
C104 C99 B4 C87 109.8(5)
C104 C99 B4 C93 -128.6(4)
C104 C99 B4 C105 -11.7(6)
C105 C106 C107 F37 179.4(4)
C105 C106 C107 C108 -0.3(6)
C106 C105 C110 F40 -178.4(3)
C106 C105 C110 C109 0.3(6)
C106 C105 B4 C87 -174.6(4)
C106 C105 B4 C93 65.4(4)
C106 C105 B4 C99 -58.5(5)
C106 C107 C108 F38 177.5(4)
C106 C107 C108 C109 -1.1(6)
C107 C108 C109 F39 -179.5(4)
C107 C108 C109 C110 2.0(6)
C108 C109 C110 F40 177.1(4)
C108 C109 C110 C105 -1.7(7)
C110 C105 C106 F36 179.7(3)
C110 C105 C106 C107 0.7(6)
C110 C105 B4 C87 12.4(6)
C110 C105 B4 C93 -107.6(5)
C110 C105 B4 C99 128.5(4)
B4 C87 C88 F21 -1.1(6)
B4 C87 C88 C89 179.6(4)
B4 C87 C92 F25 1.9(6)
B4 C87 C92 C91 -178.6(4)
B4 C93 C94 F26 3.5(6)
B4 C93 C94 C95 -177.8(4)
B4 C93 C98 F30 -1.7(6)
B4 C93 C98 C97 177.6(4)
B4 C99 C100 F31 -7.0(6)
B4 C99 C100 C101 171.9(4)
B4 C99 C104 F35 6.5(6)
B4 C99 C104 C103 -171.5(4)
B4 C105 C106 F36 5.7(6)
B4 C105 C106 C107 -173.3(4)
B4 C105 C110 F40 -5.0(6)
B4 C105 C110 C109 173.6(4)
Zr1 C1 C2 C3 -67.1(3)
Zr1 C1 C2 C7 118.6(4)
Zr1 C1 C5 C4 68.4(3)
Zr1 C1 C5 C10 -122.0(4)
Zr1 C2 C3 C4 -68.6(3)
Zr1 C2 C3 C8 124.8(4)
Zr1 C3 C4 C5 -64.9(3)
Zr1 C3 C4 C9 129.1(4)
Zr1 C4 C5 C1 -68.3(3)
Zr1 C4 C5 C10 122.6(4)
Zr1 C11 C12 C13 65.6(3)
Zr1 C11 C12 C17 -118.4(4)
Zr1 C11 C15 C14 -66.5(3)
Zr1 C11 C15 C20 124.7(4)
Zr1 C12 C13 C14 70.2(3)
Zr1 C12 C13 C18 -124.9(4)
Zr1 C13 C14 C15 65.3(3)
Zr1 C13 C14 C19 -131.6(4)
Zr1 C14 C15 C11 65.4(3)
Zr1 C14 C15 C20 -125.2(4)
O1 C21 C22 C23 -178.0(4)
O1 C21 C22 C27 0.5(6)
O1 C21 C26 C25 177.6(4)
O1 C21 C26 C29 -0.7(6)
C1 C2 C3 Zr1 68.4(3)
C1 C2 C3 C4 -0.3(5)
C1 C2 C3 C8 -166.8(4)
C2 C1 C5 Zr1 -64.6(3)
C2 C1 C5 C4 3.9(5)
C2 C1 C5 C10 173.5(4)
C2 C3 C4 Zr1 67.6(3)
C2 C3 C4 C5 2.7(5)
C2 C3 C4 C9 -163.3(4)
C3 C4 C5 Zr1 64.3(3)
C3 C4 C5 C1 -4.0(5)
C3 C4 C5 C10 -173.1(4)
C5 C1 C2 Zr1 64.9(3)
C5 C1 C2 C3 -2.2(5)
C5 C1 C2 C7 -176.6(4)
C6 C1 C2 Zr1 -126.2(4)
C6 C1 C2 C3 166.7(4)
C6 C1 C2 C7 -7.7(7)
C6 C1 C5 Zr1 126.4(4)
C6 C1 C5 C4 -165.2(4)
C6 C1 C5 C10 4.4(7)
C7 C2 C3 Zr1 -117.3(4)
C7 C2 C3 C4 174.1(4)
C7 C2 C3 C8 7.5(7)
C8 C3 C4 Zr1 -125.6(4)
C8 C3 C4 C5 169.5(4)
C8 C3 C4 C9 3.5(7)
C9 C4 C5 Zr1 -130.2(4)
C9 C4 C5 C1 161.5(4)
C9 C4 C5 C10 -7.6(7)
C11 C12 C13 Zr1 -67.0(3)
C11 C12 C13 C14 3.2(5)
C11 C12 C13 C18 168.1(4)
C12 C11 C15 Zr1 66.2(3)
C12 C11 C15 C14 -0.3(5)
C12 C11 C15 C20 -169.1(4)
C12 C13 C14 Zr1 -68.7(3)
C12 C13 C14 C15 -3.4(5)
C12 C13 C14 C19 159.7(4)
C13 C14 C15 Zr1 -63.2(3)
C13 C14 C15 C11 2.3(5)
C13 C14 C15 C20 171.6(4)
C15 C11 C12 Zr1 -67.4(3)
C15 C11 C12 C13 -1.8(5)
C15 C11 C12 C17 174.2(4)
C16 C11 C12 Zr1 124.0(4)
C16 C11 C12 C13 -170.4(4)
C16 C11 C12 C17 5.5(6)
C16 C11 C15 Zr1 -126.0(4)
C16 C11 C15 C14 167.6(4)
C16 C11 C15 C20 -1.3(7)
C17 C12 C13 Zr1 117.2(4)
C17 C12 C13 C14 -172.6(4)
C17 C12 C13 C18 -7.7(7)
C18 C13 C14 Zr1 126.8(4)
C18 C13 C14 C15 -167.9(4)
C18 C13 C14 C19 -4.8(7)
C19 C14 C15 Zr1 133.2(4)
C19 C14 C15 C11 -161.3(4)
C19 C14 C15 C20 8.0(7)
C21 C22 C23 C24 0.5(7)
C22 C21 C26 C25 -1.1(6)
C22 C21 C26 C29 -179.4(4)
C22 C23 C24 C25 -1.3(7)
C22 C23 C24 C28 176.6(4)
C23 C24 C25 C26 0.9(7)
C24 C25 C26 C21 0.3(7)
C24 C25 C26 C29 178.6(4)
C26 C21 C22 C23 0.7(6)
C26 C21 C22 C27 179.3(4)
C27 C22 C23 C24 -178.1(4)
C28 C24 C25 C26 -176.9(4)
C30 N1 B1 Zr1 124.9(4)
C31 N1 B1 Zr1 -112.2(4)
Zr2 C32 C33 C34 -66.2(3)
Zr2 C32 C33 C38 121.1(4)
Zr2 C32 C36 C35 65.0(3)
Zr2 C32 C36 C41 -125.8(4)
Zr2 C33 C34 C35 -67.7(3)
Zr2 C33 C34 C39 126.9(4)
Zr2 C34 C35 C36 -67.4(3)
Zr2 C34 C35 C40 128.2(4)
Zr2 C35 C36 C32 -64.3(3)
Zr2 C35 C36 C41 126.0(4)
Zr2 C42 C43 C44 65.5(3)
Zr2 C42 C43 C48 -118.9(4)
Zr2 C42 C46 C45 -67.1(3)
Zr2 C42 C46 C51 121.1(4)
Zr2 C43 C44 C45 69.4(3)
Zr2 C43 C44 C49 -127.7(4)
Zr2 C44 C45 C46 65.0(3)
Zr2 C44 C45 C50 -131.2(4)
Zr2 C45 C46 C42 65.8(3)
Zr2 C45 C46 C51 -122.2(4)
O2 C52 C53 C54 179.8(4)
O2 C52 C53 C58 -2.0(6)
O2 C52 C57 C56 -179.8(4)
O2 C52 C57 C60 1.1(6)
C32 C33 C34 Zr2 66.1(3)
C32 C33 C34 C35 -1.6(5)
C32 C33 C34 C39 -167.0(4)
C33 C32 C36 Zr2 -67.8(3)
C33 C32 C36 C35 -2.8(5)
C33 C32 C36 C41 166.4(4)
C33 C34 C35 Zr2 67.2(3)
C33 C34 C35 C36 -0.2(5)
C33 C34 C35 C40 -164.6(4)
C34 C35 C36 Zr2 66.1(3)
C34 C35 C36 C32 1.8(5)
C34 C35 C36 C41 -167.9(4)
C36 C32 C33 Zr2 68.9(3)
C36 C32 C33 C34 2.7(5)
C36 C32 C33 C38 -170.0(4)
C37 C32 C33 Zr2 -118.6(4)
C37 C32 C33 C34 175.2(4)
C37 C32 C33 C38 2.5(7)
C37 C32 C36 Zr2 119.8(4)
C37 C32 C36 C35 -175.2(4)
C37 C32 C36 C41 -5.9(7)
C38 C33 C34 Zr2 -121.5(4)
C38 C33 C34 C35 170.8(4)
C38 C33 C34 C39 5.3(7)
C39 C34 C35 Zr2 -127.4(4)
C39 C34 C35 C36 165.2(4)
C39 C34 C35 C40 0.8(7)
C40 C35 C36 Zr2 -128.7(4)
C40 C35 C36 C32 167.1(4)
C40 C35 C36 C41 -2.6(6)
C42 C43 C44 Zr2 -66.0(3)
C42 C43 C44 C45 3.3(5)
C42 C43 C44 C49 166.3(4)
C43 C42 C46 Zr2 67.1(3)
C43 C42 C46 C45 0.0(5)
C43 C42 C46 C51 -171.8(4)
C43 C44 C45 Zr2 -68.4(3)
C43 C44 C45 C46 -3.3(5)
C43 C44 C45 C50 160.5(4)
C44 C45 C46 Zr2 -63.8(3)
C44 C45 C46 C42 2.1(5)
C44 C45 C46 C51 174.1(4)
C46 C42 C43 Zr2 -67.5(3)
C46 C42 C43 C44 -2.1(5)
C46 C42 C43 C48 173.6(4)
C47 C42 C43 Zr2 124.4(4)
C47 C42 C43 C44 -170.1(4)
C47 C42 C43 C48 5.6(6)
C47 C42 C46 Zr2 -125.3(4)
C47 C42 C46 C45 167.6(4)
C47 C42 C46 C51 -4.2(7)
C48 C43 C44 Zr2 118.4(4)
C48 C43 C44 C45 -172.2(4)
C48 C43 C44 C49 -9.3(7)
C49 C44 C45 Zr2 128.7(4)
C49 C44 C45 C46 -166.3(4)
C49 C44 C45 C50 -2.5(7)
C50 C45 C46 Zr2 132.7(4)
C50 C45 C46 C42 -161.5(4)
C50 C45 C46 C51 10.6(7)
C52 C53 C54 C55 0.3(7)
C53 C52 C57 C56 1.5(6)
C53 C52 C57 C60 -177.6(4)
C53 C54 C55 C56 0.8(7)
C53 C54 C55 C59 -179.4(4)
C54 C55 C56 C57 -0.7(7)
C55 C56 C57 C52 -0.4(7)
C55 C56 C57 C60 178.7(4)
C57 C52 C53 C54 -1.5(6)
C57 C52 C53 C58 176.7(4)
C58 C53 C54 C55 -177.9(4)
C59 C55 C56 C57 179.4(4)
C61 N2 B2 Zr2 126.0(4)
C62 N2 B2 Zr2 -110.8(5)
